data_4331784
loop_
_publ_author_name
'Jun-Liang Liu'
'Wei-Quan Lin'
'Yan-Cong Chen'
'Ji-Dong Leng'
'Fu-Sheng Guo'
'Ming-Liang Tong'

_publ_contact_author
;
Professor Ming-Liang Tong
School of Chemistry and Chemical Engineering
Sun Yat-Sen University
Guangzhou 510275
PR China
;
_publ_contact_author_email tongml@mail.sysu.edu.cn
_publ_contact_author_fax 81-20-8411-2245
_publ_contact_author_phone 86-20-8411-0966
_publ_section_title
;
 Symmetry-Related [LnIII6MnIII12] Clusters toward Single-Molecule Magnets
 and Cryogenic Magnetic Refrigerants
;
_journal_name_full 'Inorganic Chemistry'
_journal_page_first 457
_journal_page_last 463
_journal_paper_doi 10.1021/ic302349f
_journal_volume 52
_journal_year 2013
_chemical_formula_sum 'C130 H210 Mn12 N8 O98 Tb6'
_chemical_formula_weight 5065.86
_chemical_name_systematic
; 
 ? 
;
_space_group_IT_number 2
_symmetry_cell_setting triclinic
_symmetry_space_group_name_Hall '-P 1'
_symmetry_space_group_name_H-M 'P -1'
_atom_sites_solution_hydrogens geom
_atom_sites_solution_primary direct
_atom_sites_solution_secondary difmap
_audit_creation_method SHELXL-97
_cell_angle_alpha 95.4740(10)
_cell_angle_beta 98.1280(10)
_cell_angle_gamma 115.1390(10)
_cell_formula_units_Z 2
_cell_length_a 19.6524(6)
_cell_length_b 21.3716(7)
_cell_length_c 26.7943(9)
_cell_measurement_temperature 150(2)
_cell_volume 9932.5(6)
_computing_cell_refinement 'PROCESS-AUTO (Rigaku, 1998)'
_computing_data_collection 'PROCESS-AUTO (Rigaku, 1998)'
_computing_data_reduction 'PROCESS-AUTO (Rigaku, 1998)'
_computing_molecular_graphics 'Bruker SHELXTL'
_computing_publication_material 'Bruker SHELXTL'
_computing_structure_refinement 'SHELXL-97 (Sheldrick, 1997)'
_computing_structure_solution 'SHELXS-97 (Sheldrick, 1990)'
_diffrn_ambient_temperature 150(2)
_diffrn_measured_fraction_theta_full 0.953
_diffrn_measured_fraction_theta_max 0.953
_diffrn_measurement_device_type 'Rigaku R-AXIS SPIDE IP'
_diffrn_measurement_method 'phi and omega scans'
_diffrn_radiation_monochromator graphite
_diffrn_radiation_source 'fine-focus sealed tube'
_diffrn_radiation_type MoK\a
_diffrn_radiation_wavelength 0.71073
_diffrn_reflns_av_R_equivalents 0.0666
_diffrn_reflns_av_sigmaI/netI 0.1083
_diffrn_reflns_limit_h_max 24
_diffrn_reflns_limit_h_min -25
_diffrn_reflns_limit_k_max 24
_diffrn_reflns_limit_k_min -27
_diffrn_reflns_limit_l_max 34
_diffrn_reflns_limit_l_min -32
_diffrn_reflns_number 72661
_diffrn_reflns_theta_full 27.00
_diffrn_reflns_theta_max 27.00
_diffrn_reflns_theta_min 3.01
_exptl_absorpt_coefficient_mu 2.932
_exptl_absorpt_correction_T_max 0.7581
_exptl_absorpt_correction_T_min 0.5161
_exptl_absorpt_correction_type multi-scan
_exptl_crystal_colour black
_exptl_crystal_density_diffrn 1.694
_exptl_crystal_description block
_exptl_crystal_F_000 5040
_exptl_crystal_size_max 0.26
_exptl_crystal_size_mid 0.11
_exptl_crystal_size_min 0.10
_platon_squeeze_details
;
;
_refine_diff_density_max 3.144
_refine_diff_density_min -1.549
_refine_diff_density_rms 0.166
_refine_ls_extinction_method none
_refine_ls_goodness_of_fit_ref 0.992
_refine_ls_hydrogen_treatment constr
_refine_ls_matrix_type full
_refine_ls_number_parameters 2044
_refine_ls_number_reflns 41332
_refine_ls_number_restraints 53
_refine_ls_restrained_S_all 0.996
_refine_ls_R_factor_all 0.0974
_refine_ls_R_factor_gt 0.0679
_refine_ls_shift/su_max 0.001
_refine_ls_shift/su_mean 0.000
_refine_ls_structure_factor_coef Fsqd
_refine_ls_weighting_details 'calc w=1/[\s^2^(Fo^2^)+(0.0997P)^2^+0.0000P] where P=(Fo^2^+2Fc^2^)/3'
_refine_ls_weighting_scheme calc
_refine_ls_wR_factor_gt 0.1714
_refine_ls_wR_factor_ref 0.1909
_reflns_number_gt 26189
_reflns_number_total 41332
_reflns_threshold_expression >2sigma(I)
_cod_data_source_file ic302349f_si_001_1.cif
_cod_data_source_block 2-Tb
_cod_database_code 4331784

loop_
_symmetry_equiv_pos_as_xyz
'x, y, z'
'-x, -y, -z'

loop_
_atom_site_label
_atom_site_type_symbol
_atom_site_fract_x
_atom_site_fract_y
_atom_site_fract_z
_atom_site_U_iso_or_equiv
_atom_site_adp_type
_atom_site_occupancy
_atom_site_symmetry_multiplicity
_atom_site_calc_flag
_atom_site_refinement_flags
_atom_site_disorder_assembly
_atom_site_disorder_group
Tb1 Tb 0.21323(2) 0.01449(2) 0.420985(13) 0.04225(10) Uani 1 1 d . . .
Tb2 Tb 0.25822(2) 0.19636(2) 0.400731(13) 0.04176(10) Uani 1 1 d . . .
Tb3 Tb 0.30683(2) 0.35703(2) 0.340640(15) 0.05037(11) Uani 1 1 d . . .
Tb4 Tb 0.06718(2) 0.01743(2) 0.175479(14) 0.04855(11) Uani 1 1 d . . .
Tb5 Tb 0.27993(2) 0.08213(2) 0.192794(13) 0.04100(10) Uani 1 1 d . . .
Tb6 Tb 0.48870(2) 0.17190(2) 0.255973(14) 0.04676(11) Uani 1 1 d . . .
Mn1 Mn 0.32778(6) 0.09318(6) 0.32966(4) 0.0408(3) Uani 1 1 d . . .
Mn2 Mn 0.15733(6) 0.04301(6) 0.29777(4) 0.0424(3) Uani 1 1 d . . .
Mn3 Mn 0.37961(7) 0.23927(6) 0.30492(4) 0.0435(3) Uani 1 1 d . . .
Mn4 Mn 0.20865(7) 0.18459(6) 0.26541(4) 0.0434(3) Uani 1 1 d . . .
Mn5 Mn 0.05301(7) 0.03834(7) 0.37412(4) 0.0459(3) Uani 1 1 d . . .
Mn6 Mn 0.46464(7) 0.34220(7) 0.40639(5) 0.0499(3) Uani 1 1 d . . .
Mn7 Mn 0.27524(7) 0.13609(7) 0.52874(4) 0.0497(3) Uani 1 1 d . . .
Mn8 Mn 0.21647(8) 0.35141(7) 0.44024(5) 0.0552(3) Uani 1 1 d . . .
Mn9 Mn 0.17874(7) 0.19392(7) 0.15642(5) 0.0505(3) Uani 1 1 d . . .
Mn10 Mn 0.37516(7) -0.00460(7) 0.27619(4) 0.0467(3) Uani 1 1 d . . .
Mn11 Mn 0.12885(7) -0.06741(7) 0.09281(5) 0.0549(3) Uani 1 1 d . . .
Mn12 Mn 0.44627(7) 0.14391(7) 0.12589(4) 0.0505(3) Uani 1 1 d . . .
O1 O 0.2684(3) 0.1431(3) 0.30430(18) 0.0412(12) Uani 1 1 d . . .
O2 O 0.1547(3) 0.0836(3) 0.36306(19) 0.0470(13) Uani 1 1 d . . .
O3 O 0.3681(3) 0.2705(3) 0.37037(18) 0.0434(12) Uani 1 1 d . . .
O4 O 0.2162(3) 0.0012(3) 0.33126(19) 0.0434(12) Uani 1 1 d . . .
O5 O 0.3158(3) 0.1201(3) 0.39914(18) 0.0436(12) Uani 1 1 d . . .
O6 O 0.1041(3) 0.0881(3) 0.25995(18) 0.0434(12) Uani 1 1 d . . .
O7 O 0.2086(3) 0.2329(3) 0.33137(19) 0.0498(13) Uani 1 1 d . . .
O8 O 0.3194(3) 0.2827(3) 0.27496(19) 0.0460(13) Uani 1 1 d . . .
O9 O 0.4339(3) 0.1866(3) 0.32992(19) 0.0475(13) Uani 1 1 d . . .
O10 O 0.2122(3) 0.1198(3) 0.46334(19) 0.0459(12) Uani 1 1 d . . .
O11 O 0.2921(3) 0.3223(3) 0.42424(19) 0.0482(13) Uani 1 1 d . . .
O12 O 0.3371(3) 0.0620(3) 0.26393(18) 0.0418(11) Uani 1 1 d . . .
O13 O 0.1687(3) 0.0098(3) 0.23063(18) 0.0451(13) Uani 1 1 d . . .
O14 O 0.2124(3) 0.1449(3) 0.20090(18) 0.0439(12) Uani 1 1 d . . .
O15 O 0.3819(3) 0.1984(3) 0.23716(19) 0.0481(13) Uani 1 1 d . . .
O16 O 0.1638(3) 0.0286(3) 0.1262(2) 0.0503(14) Uani 1 1 d . . .
O17 O 0.4047(3) 0.0930(3) 0.17927(18) 0.0456(12) Uani 1 1 d . . .
O18 O 0.3843(3) 0.0440(3) 0.35515(19) 0.0465(13) Uani 1 1 d . . .
O19 O 0.1515(3) 0.2274(3) 0.2292(2) 0.0551(14) Uani 1 1 d . . .
O20 O 0.0095(3) 0.0834(3) 0.3294(2) 0.0508(13) Uani 1 1 d . . .
O21 O 0.0837(3) -0.0131(3) 0.4177(2) 0.0483(13) Uani 1 1 d . . .
O23 O 0.5104(3) 0.2815(3) 0.4248(2) 0.0539(14) Uani 1 1 d . . .
O24 O 0.4318(3) 0.4096(3) 0.3918(2) 0.0519(13) Uani 1 1 d . . .
O26 O 0.2390(3) 0.1920(3) 0.5652(2) 0.0569(15) Uani 1 1 d . . .
O27 O 0.3188(3) 0.0853(3) 0.49620(19) 0.0499(13) Uani 1 1 d . . .
O28 O 0.0958(4) 0.2606(4) 0.6121(3) 0.081(2) Uani 1 1 d . . .
O29 O 0.2386(4) 0.3568(3) 0.5118(2) 0.0589(15) Uani 1 1 d . . .
O30 O 0.1854(3) 0.3426(3) 0.3692(2) 0.0593(16) Uani 1 1 d . . .
O31 O 0.3597(4) 0.3956(4) 0.6532(3) 0.0772(19) Uani 1 1 d . . .
O32 O 0.2746(3) 0.2782(3) 0.1675(2) 0.0566(14) Uani 1 1 d . . .
O33 O 0.0802(3) 0.1158(3) 0.1394(2) 0.0551(14) Uani 1 1 d . . .
O34 O 0.4320(4) 0.3323(4) 0.2106(2) 0.0648(16) Uani 1 1 d . . .
O35 O 0.2785(3) -0.0827(3) 0.2780(2) 0.0516(14) Uani 1 1 d . . .
O36 O 0.4754(3) 0.0639(3) 0.2737(2) 0.0523(14) Uani 1 1 d . . .
O37 O 0.1212(3) -0.1257(3) 0.2573(2) 0.0593(15) Uani 1 1 d . . .
O38 O 0.1842(3) -0.0501(3) 0.0394(2) 0.0622(16) Uani 1 1 d . . .
O39 O 0.0768(3) -0.0918(3) 0.1462(2) 0.0519(13) Uani 1 1 d . . .
O40 O 0.2666(4) 0.0408(5) -0.0760(3) 0.089(2) Uani 1 1 d . . .
O41 O 0.4029(4) 0.0683(3) 0.0711(2) 0.0607(16) Uani 1 1 d . . .
O42 O 0.4902(3) 0.2231(3) 0.1776(2) 0.0530(14) Uani 1 1 d . . .
O43 O 0.3345(5) -0.1242(4) -0.0047(3) 0.100(3) Uani 1 1 d . . .
O44 O 0.2992(3) -0.0310(3) 0.4192(2) 0.0556(14) Uani 1 1 d . . .
O45 O 0.1405(3) -0.1103(3) 0.3884(2) 0.0574(15) Uani 1 1 d . . .
O46 O 0.5080(4) -0.0272(5) 0.4372(3) 0.093(3) Uani 1 1 d . . .
O47 O 0.2319(4) 0.3684(3) 0.2700(2) 0.0603(15) Uani 1 1 d D . .
O48 O 0.3905(4) 0.4321(4) 0.2922(3) 0.0719(18) Uani 1 1 d . . .
O49 O 0.0715(6) 0.3214(7) 0.2295(5) 0.166(5) Uani 1 1 d DU . .
O50 O 0.3221(3) 0.1444(3) 0.1214(2) 0.0502(13) Uani 1 1 d . . .
O51 O 0.2157(3) 0.1530(3) 0.0906(2) 0.0543(14) Uani 1 1 d . . .
O52 O 0.2515(3) -0.0377(3) 0.1545(2) 0.0505(14) Uani 1 1 d . . .
O53 O 0.3558(3) -0.0453(3) 0.1911(2) 0.0525(14) Uani 1 1 d . . .
O54 O 0.0435(3) -0.0393(3) 0.3026(2) 0.0487(13) Uani 1 1 d . . .
O55 O -0.0053(3) -0.0714(3) 0.2188(2) 0.0551(14) Uani 1 1 d . . .
O56 O 0.4917(3) 0.3334(3) 0.3252(2) 0.0525(14) Uani 1 1 d . . .
O57 O 0.5544(3) 0.2937(3) 0.2785(2) 0.0557(14) Uani 1 1 d . . .
O58 O 0.3478(3) 0.2366(3) 0.4852(2) 0.0501(13) Uani 1 1 d . . .
O59 O 0.4314(3) 0.3459(3) 0.4828(2) 0.0554(15) Uani 1 1 d . . .
O60 O 0.2937(4) 0.4637(3) 0.4498(2) 0.0684(18) Uani 1 1 d . . .
O61 O 0.3249(4) 0.4688(3) 0.3722(2) 0.0644(17) Uani 1 1 d . . .
O62 O 0.1530(3) 0.2210(3) 0.4277(2) 0.0513(13) Uani 1 1 d . . .
O63 O 0.0698(3) 0.1162(3) 0.4415(2) 0.0502(13) Uani 1 1 d . . .
O64 O 0.5524(4) 0.1307(4) 0.1383(2) 0.073(2) Uani 1 1 d . . .
O65 O 0.5909(3) 0.1666(3) 0.2222(2) 0.0623(16) Uani 1 1 d . . .
O66 O 0.0267(3) -0.0769(4) 0.0419(2) 0.0681(19) Uani 1 1 d . . .
O67 O -0.0205(3) -0.0364(4) 0.1008(2) 0.0665(18) Uani 1 1 d . . .
O68 O 0.1956(4) 0.0433(3) 0.5533(2) 0.0579(15) Uani 1 1 d . . .
O69 O 0.1837(3) -0.0420(3) 0.4916(2) 0.0574(15) Uani 1 1 d . . .
O70 O -0.0436(3) 0.0338(4) 0.1876(2) 0.0693(18) Uani 1 1 d D . .
O1W O 0.5914(3) 0.1981(4) 0.3284(2) 0.0676(18) Uani 1 1 d . . .
N1 N -0.0503(4) -0.0242(4) 0.3838(2) 0.0495(16) Uani 1 1 d . . .
N2 N 0.5646(4) 0.4249(4) 0.4354(3) 0.0547(18) Uani 1 1 d . . .
N3 N 0.3523(4) 0.1492(4) 0.5901(2) 0.0571(19) Uani 1 1 d . . .
N4 N 0.1307(5) 0.3751(4) 0.4442(3) 0.065(2) Uani 1 1 d . . .
N5 N 0.1290(5) 0.2375(5) 0.1125(3) 0.065(2) Uani 1 1 d . . .
N6 N 0.4286(4) -0.0628(4) 0.2926(2) 0.0516(17) Uani 1 1 d . . .
N7 N 0.0917(4) -0.1708(4) 0.0737(3) 0.067(2) Uani 1 1 d . . .
N8 N 0.4933(4) 0.2115(4) 0.0810(3) 0.0592(19) Uani 1 1 d . . .
C1 C -0.0638(5) 0.0644(5) 0.3123(3) 0.057(2) Uani 1 1 d . A .
C2 C -0.1251(5) 0.0041(5) 0.3187(3) 0.056(2) Uani 1 1 d . . .
C3 C -0.2020(5) -0.0142(6) 0.2952(4) 0.074(3) Uani 1 1 d . . .
H3 H -0.2425 -0.0561 0.3002 0.089 Uiso 1 1 calc R . .
C4 C -0.2186(6) 0.0298(7) 0.2643(4) 0.077(3) Uani 1 1 d . . .
C5 C -0.1578(5) 0.0921(6) 0.2611(4) 0.071(3) Uani 1 1 d . A .
H5 H -0.1693 0.1226 0.2416 0.085 Uiso 1 1 calc R . .
C6 C -0.0800(5) 0.1146(5) 0.2842(4) 0.066(3) Uani 1 1 d D . .
C7 C -0.1145(5) -0.0370(5) 0.3558(3) 0.058(2) Uani 1 1 d . . .
H7 H -0.1587 -0.0766 0.3598 0.070 Uiso 1 1 calc R . .
C8 C -0.2998(6) 0.0107(8) 0.2395(5) 0.108(5) Uani 1 1 d . . .
H8A H -0.3335 -0.0367 0.2444 0.162 Uiso 1 1 calc R . .
H8B H -0.3031 0.0121 0.2028 0.162 Uiso 1 1 calc R . .
H8C H -0.3159 0.0442 0.2551 0.162 Uiso 1 1 calc R . .
C9 C -0.0192(5) 0.1805(5) 0.2713(4) 0.078(3) Uani 0.50 1 d PD A 1
H9 H 0.0291 0.1872 0.2639 0.093 Uiso 0.50 1 calc PR A 1
O22 O -0.0473(5) 0.2258(5) 0.2725(3) 0.0297(13) Uani 0.50 1 d PD A 1
C9' C -0.0192(5) 0.1805(5) 0.2713(4) 0.078(3) Uani 0.50 1 d P A 2
H9' H 0.0009 0.2260 0.2912 0.093 Uiso 0.50 1 calc PR A 2
O22' O 0.0020(5) 0.1662(5) 0.2291(3) 0.0297(13) Uani 0.50 1 d PD A 2
C10 C -0.0465(4) -0.0630(5) 0.4256(3) 0.052(2) Uani 1 1 d . . .
H10A H -0.0944 -0.1072 0.4208 0.062 Uiso 1 1 calc R . .
H10B H -0.0397 -0.0344 0.4589 0.062 Uiso 1 1 calc R . .
C11 C 0.0221(5) -0.0788(5) 0.4244(4) 0.062(2) Uani 1 1 d . . .
H11A H 0.0367 -0.0930 0.4567 0.074 Uiso 1 1 calc R . .
H11B H 0.0102 -0.1168 0.3955 0.074 Uiso 1 1 calc R . .
C12 C 0.5846(5) 0.2967(5) 0.4433(3) 0.056(2) Uani 1 1 d . B .
C13 C 0.6424(6) 0.3654(6) 0.4505(3) 0.071(3) Uani 1 1 d . . .
C14 C 0.7204(6) 0.3768(6) 0.4706(4) 0.077(3) Uani 1 1 d . . .
H14 H 0.7614 0.4224 0.4741 0.093 Uiso 1 1 calc R . .
C15 C 0.7362(6) 0.3244(7) 0.4847(5) 0.085(3) Uani 1 1 d . . .
C16 C 0.6777(6) 0.2596(6) 0.4769(4) 0.078(3) Uani 1 1 d . B .
H16 H 0.6897 0.2227 0.4852 0.094 Uiso 1 1 calc R . .
C17 C 0.6014(5) 0.2422(5) 0.4578(3) 0.063(2) Uani 1 1 d D . .
C18 C 0.6305(5) 0.4263(6) 0.4488(3) 0.066(3) Uani 1 1 d . . .
H18 H 0.6741 0.4707 0.4580 0.079 Uiso 1 1 calc R . .
C19 C 0.8207(8) 0.3408(9) 0.5064(6) 0.123(5) Uani 1 1 d U . .
H19A H 0.8227 0.3179 0.5363 0.185 Uiso 1 1 calc R . .
H19B H 0.8516 0.3916 0.5167 0.185 Uiso 1 1 calc R . .
H19C H 0.8412 0.3231 0.4801 0.185 Uiso 1 1 calc R . .
C20 C 0.5367(5) 0.1678(4) 0.4512(3) 0.070(3) Uani 0.50 1 d PD B 1
O25 O 0.4756(4) 0.1658(4) 0.4656(3) 0.0235(12) Uani 0.50 1 d PD B 1
C20' C 0.5367(5) 0.1678(4) 0.4512(3) 0.070(3) Uani 0.50 1 d P B 2
O25' O 0.5249(4) 0.1370(4) 0.4028(2) 0.0235(12) Uani 0.50 1 d PD B 2
C21 C 0.5541(6) 0.4889(5) 0.4395(4) 0.068(3) Uani 1 1 d . . .
H21A H 0.6025 0.5300 0.4383 0.082 Uiso 1 1 calc R . .
H21B H 0.5386 0.4972 0.4721 0.082 Uiso 1 1 calc R . .
C22 C 0.4932(5) 0.4786(5) 0.3955(4) 0.066(3) Uani 1 1 d . . .
H22A H 0.4745 0.5145 0.4009 0.079 Uiso 1 1 calc R . .
H22B H 0.5135 0.4827 0.3635 0.079 Uiso 1 1 calc R . .
C23 C 0.2507(5) 0.2109(5) 0.6158(3) 0.055(2) Uani 1 1 d . . .
C24 C 0.3052(5) 0.2027(5) 0.6512(3) 0.058(2) Uani 1 1 d . . .
C25 C 0.3124(5) 0.2229(5) 0.7038(3) 0.070(3) Uani 1 1 d . . .
H25 H 0.3485 0.2163 0.7276 0.084 Uiso 1 1 calc R . .
C26 C 0.2664(6) 0.2529(6) 0.7221(4) 0.073(3) Uani 1 1 d . . .
C27 C 0.2140(5) 0.2604(5) 0.6877(3) 0.064(3) Uani 1 1 d . . .
H27 H 0.1833 0.2806 0.6998 0.077 Uiso 1 1 calc R . .
C28 C 0.2034(5) 0.2395(4) 0.6350(3) 0.053(2) Uani 1 1 d . . .
C29 C 0.3550(5) 0.1727(5) 0.6367(3) 0.058(2) Uani 1 1 d . . .
H29 H 0.3913 0.1703 0.6630 0.070 Uiso 1 1 calc R . .
C30 C 0.2791(6) 0.2773(6) 0.7796(4) 0.085(3) Uani 1 1 d U . .
H30A H 0.2722 0.2379 0.7976 0.127 Uiso 1 1 calc R . .
H30B H 0.2419 0.2948 0.7863 0.127 Uiso 1 1 calc R . .
H30C H 0.3313 0.3150 0.7919 0.127 Uiso 1 1 calc R . .
C31 C 0.1450(5) 0.2443(5) 0.5999(4) 0.063(2) Uani 1 1 d . . .
H31 H 0.1439 0.2342 0.5644 0.075 Uiso 1 1 calc R . .
C32 C 0.4066(5) 0.1207(5) 0.5768(3) 0.057(2) Uani 1 1 d . . .
H32A H 0.4236 0.1020 0.6060 0.069 Uiso 1 1 calc R . .
H32B H 0.4523 0.1579 0.5682 0.069 Uiso 1 1 calc R . .
C33 C 0.3619(5) 0.0621(5) 0.5307(3) 0.054(2) Uani 1 1 d . . .
H33A H 0.3978 0.0511 0.5134 0.064 Uiso 1 1 calc R . .
H33B H 0.3269 0.0191 0.5418 0.064 Uiso 1 1 calc R . .
C34 C 0.2202(5) 0.3918(5) 0.5470(3) 0.057(2) Uani 1 1 d . . .
C35 C 0.1624(5) 0.4131(4) 0.5366(3) 0.054(2) Uani 1 1 d . . .
C36 C 0.1459(6) 0.4472(5) 0.5785(4) 0.077(3) Uani 1 1 d . . .
H36 H 0.1089 0.4645 0.5712 0.092 Uiso 1 1 calc R . .
C37 C 0.1800(6) 0.4564(5) 0.6279(4) 0.070(3) Uani 1 1 d . . .
C38 C 0.2356(6) 0.4341(5) 0.6375(4) 0.067(3) Uani 1 1 d . . .
H38 H 0.2610 0.4412 0.6720 0.080 Uiso 1 1 calc R . .
C39 C 0.2567(5) 0.4014(4) 0.5992(3) 0.057(2) Uani 1 1 d . . .
C40 C 0.1216(6) 0.4053(5) 0.4861(4) 0.067(3) Uani 1 1 d . . .
H40 H 0.0849 0.4234 0.4825 0.081 Uiso 1 1 calc R . .
C41 C 0.1586(7) 0.4922(6) 0.6705(4) 0.096(4) Uani 1 1 d U . .
H41A H 0.1142 0.4574 0.6814 0.144 Uiso 1 1 calc R . .
H41B H 0.1456 0.5282 0.6580 0.144 Uiso 1 1 calc R . .
H41C H 0.2021 0.5142 0.6996 0.144 Uiso 1 1 calc R . .
C42 C 0.3168(5) 0.3803(5) 0.6111(3) 0.062(2) Uani 1 1 d . . .
H42 H 0.3239 0.3525 0.5844 0.074 Uiso 1 1 calc R . .
C43 C 0.0848(7) 0.3643(7) 0.3930(4) 0.078(3) Uani 1 1 d . . .
H43A H 0.0607 0.3966 0.3921 0.094 Uiso 1 1 calc R . .
H43B H 0.0439 0.3154 0.3833 0.094 Uiso 1 1 calc R . .
C44 C 0.1414(6) 0.3796(6) 0.3569(4) 0.067(3) Uani 1 1 d . . .
H44A H 0.1135 0.3633 0.3209 0.081 Uiso 1 1 calc R . .
H44B H 0.1752 0.4306 0.3619 0.081 Uiso 1 1 calc R . .
C45 C 0.2974(6) 0.3231(5) 0.1378(3) 0.060(2) Uani 1 1 d . . .
C46 C 0.2464(7) 0.3321(6) 0.0973(4) 0.078(3) Uani 1 1 d . . .
C47 C 0.2746(9) 0.3822(7) 0.0670(5) 0.103(4) Uani 1 1 d . . .
H47 H 0.2387 0.3863 0.0415 0.124 Uiso 1 1 calc R . .
C48 C 0.3484(9) 0.4250(8) 0.0709(5) 0.111(5) Uani 1 1 d . . .
C49 C 0.3999(7) 0.4173(6) 0.1075(4) 0.084(3) Uani 1 1 d . . .
H49 H 0.4532 0.4457 0.1101 0.101 Uiso 1 1 calc R . .
C50 C 0.3770(6) 0.3701(6) 0.1405(4) 0.073(3) Uani 1 1 d . . .
C51 C 0.1642(7) 0.2912(6) 0.0907(4) 0.076(3) Uani 1 1 d . . .
H51 H 0.1329 0.3047 0.0683 0.091 Uiso 1 1 calc R . .
C52 C 0.3775(10) 0.4803(9) 0.0377(6) 0.134(5) Uani 1 1 d U . .
H52A H 0.4265 0.4844 0.0303 0.200 Uiso 1 1 calc R . .
H52B H 0.3850 0.5255 0.0558 0.200 Uiso 1 1 calc R . .
H52C H 0.3401 0.4670 0.0056 0.200 Uiso 1 1 calc R . .
C53 C 0.4365(6) 0.3703(5) 0.1798(4) 0.064(2) Uani 1 1 d . . .
H53 H 0.4867 0.4061 0.1813 0.076 Uiso 1 1 calc R . .
C54 C 0.0443(6) 0.1986(5) 0.1053(4) 0.068(3) Uani 1 1 d . . .
H54A H 0.0264 0.2125 0.1353 0.082 Uiso 1 1 calc R . .
H54B H 0.0190 0.2081 0.0743 0.082 Uiso 1 1 calc R . .
C55 C 0.0270(5) 0.1243(6) 0.0997(4) 0.072(3) Uani 1 1 d . . .
H55A H 0.0328 0.1080 0.0654 0.086 Uiso 1 1 calc R . .
H55B H -0.0265 0.0960 0.1032 0.086 Uiso 1 1 calc R . .
C56 C 0.2609(5) -0.1497(5) 0.2688(3) 0.057(2) Uani 1 1 d . . .
C57 C 0.3174(6) -0.1752(5) 0.2732(4) 0.073(3) Uani 1 1 d . . .
C58 C 0.2950(8) -0.2479(6) 0.2628(5) 0.095(4) Uani 1 1 d . . .
H58 H 0.3334 -0.2639 0.2626 0.114 Uiso 1 1 calc R . .
C59 C 0.2174(9) -0.2975(7) 0.2528(6) 0.114(5) Uani 1 1 d . . .
C60 C 0.1649(7) -0.2734(6) 0.2492(5) 0.092(4) Uani 1 1 d . . .
H60 H 0.1122 -0.3063 0.2409 0.111 Uiso 1 1 calc R . .
C61 C 0.1841(6) -0.2007(5) 0.2571(4) 0.067(3) Uani 1 1 d . . .
C62 C 0.4001(6) -0.1281(6) 0.2866(3) 0.066(3) Uani 1 1 d . . .
H62 H 0.4342 -0.1488 0.2909 0.079 Uiso 1 1 calc R . .
C63 C 0.1979(10) -0.3756(9) 0.2402(7) 0.146(6) Uani 1 1 d U . .
H63A H 0.2234 -0.3827 0.2128 0.218 Uiso 1 1 calc R . .
H63B H 0.1422 -0.4032 0.2289 0.218 Uiso 1 1 calc R . .
H63C H 0.2155 -0.3907 0.2708 0.218 Uiso 1 1 calc R . .
C64 C 0.1183(6) -0.1847(5) 0.2521(3) 0.062(2) Uani 1 1 d . . .
H64 H 0.0687 -0.2234 0.2440 0.074 Uiso 1 1 calc R . .
C65 C 0.5112(5) -0.0198(5) 0.3063(4) 0.061(2) Uani 1 1 d . . .
H65A H 0.5383 -0.0488 0.3006 0.074 Uiso 1 1 calc R . .
H65B H 0.5267 0.0025 0.3428 0.074 Uiso 1 1 calc R . .
C66 C 0.5304(5) 0.0350(5) 0.2728(4) 0.063(3) Uani 1 1 d . . .
H66A H 0.5833 0.0724 0.2859 0.076 Uiso 1 1 calc R . .
H66B H 0.5269 0.0139 0.2374 0.076 Uiso 1 1 calc R . .
C67 C 0.1705(5) -0.0936(5) -0.0030(3) 0.058(2) Uani 1 1 d . . .
C68 C 0.1287(5) -0.1660(5) -0.0085(3) 0.058(2) Uani 1 1 d . . .
C69 C 0.1202(5) -0.2093(6) -0.0549(4) 0.069(3) Uani 1 1 d . . .
H69 H 0.0932 -0.2587 -0.0577 0.083 Uiso 1 1 calc R . .
C70 C 0.1503(6) -0.1817(8) -0.0969(4) 0.084(4) Uani 1 1 d . . .
C71 C 0.1884(6) -0.1107(7) -0.0915(3) 0.072(3) Uani 1 1 d . . .
H71 H 0.2082 -0.0905 -0.1195 0.087 Uiso 1 1 calc R . .
C72 C 0.1995(5) -0.0659(6) -0.0458(4) 0.070(3) Uani 1 1 d . . .
C73 C 0.0927(5) -0.2024(5) 0.0301(3) 0.063(2) Uani 1 1 d . . .
H73 H 0.0684 -0.2522 0.0234 0.076 Uiso 1 1 calc R . .
C74 C 0.1355(6) -0.2301(8) -0.1464(4) 0.098(5) Uani 1 1 d . . .
H74A H 0.1019 -0.2785 -0.1434 0.148 Uiso 1 1 calc R . .
H74B H 0.1843 -0.2272 -0.1534 0.148 Uiso 1 1 calc R . .
H74C H 0.1106 -0.2161 -0.1745 0.148 Uiso 1 1 calc R . .
C75 C 0.2422(6) 0.0103(7) -0.0422(4) 0.076(3) Uani 1 1 d . . .
H75 H 0.2515 0.0384 -0.0100 0.092 Uiso 1 1 calc R . .
C76 C 0.0550(6) -0.2059(5) 0.1137(4) 0.072(3) Uani 1 1 d . . .
H76A H 0.0935 -0.2092 0.1400 0.086 Uiso 1 1 calc R . .
H76B H 0.0150 -0.2539 0.0988 0.086 Uiso 1 1 calc R . .
C77 C 0.0200(5) -0.1636(5) 0.1371(4) 0.063(2) Uani 1 1 d . . .
H77A H -0.0269 -0.1698 0.1136 0.076 Uiso 1 1 calc R . .
H77B H 0.0061 -0.1783 0.1697 0.076 Uiso 1 1 calc R . .
C78 C 0.4261(6) 0.0667(6) 0.0259(3) 0.066(3) Uani 1 1 d . . .
C79 C 0.4736(5) 0.1271(6) 0.0070(3) 0.060(2) Uani 1 1 d . . .
C80 C 0.4908(6) 0.1164(6) -0.0415(3) 0.071(3) Uani 1 1 d . . .
H80 H 0.5206 0.1565 -0.0550 0.085 Uiso 1 1 calc R . .
C81 C 0.4671(7) 0.0520(8) -0.0700(4) 0.083(4) Uani 1 1 d . . .
C82 C 0.4228(7) -0.0064(8) -0.0520(4) 0.082(4) Uani 1 1 d . . .
H82 H 0.4057 -0.0512 -0.0723 0.098 Uiso 1 1 calc R . .
C83 C 0.4013(6) -0.0024(6) -0.0035(4) 0.075(3) Uani 1 1 d . . .
C84 C 0.5008(5) 0.1944(5) 0.0351(3) 0.057(2) Uani 1 1 d . . .
H84 H 0.5282 0.2322 0.0187 0.069 Uiso 1 1 calc R . .
C85 C 0.3551(7) -0.0645(6) 0.0171(4) 0.077(3) Uani 1 1 d . . .
H85 H 0.3405 -0.0579 0.0487 0.093 Uiso 1 1 calc R . .
C86 C 0.4877(7) 0.0454(8) -0.1227(4) 0.104(5) Uani 1 1 d . . .
H86A H 0.5111 0.0131 -0.1245 0.157 Uiso 1 1 calc R . .
H86B H 0.5241 0.0916 -0.1279 0.157 Uiso 1 1 calc R . .
H86C H 0.4411 0.0272 -0.1494 0.157 Uiso 1 1 calc R . .
C87 C 0.5257(6) 0.2849(5) 0.1078(4) 0.068(3) Uani 1 1 d . . .
H87A H 0.4864 0.3026 0.1044 0.081 Uiso 1 1 calc R . .
H87B H 0.5698 0.3159 0.0938 0.081 Uiso 1 1 calc R . .
C88 C 0.5512(5) 0.2819(5) 0.1635(3) 0.060(2) Uani 1 1 d . . .
H88A H 0.5988 0.2758 0.1678 0.072 Uiso 1 1 calc R . .
H88B H 0.5618 0.3261 0.1857 0.072 Uiso 1 1 calc R . .
C89 C 0.3009(5) -0.0913(5) 0.4124(3) 0.053(2) Uani 1 1 d . . .
C90 C 0.2336(6) -0.1550(5) 0.3960(4) 0.066(3) Uani 1 1 d . . .
C91 C 0.2358(9) -0.2213(6) 0.3877(4) 0.093(4) Uani 1 1 d . . .
H91 H 0.1891 -0.2632 0.3769 0.112 Uiso 1 1 calc R . .
C92 C 0.3068(9) -0.2253(7) 0.3956(5) 0.091(4) Uani 1 1 d . . .
C93 C 0.3726(8) -0.1615(8) 0.4111(4) 0.089(4) Uani 1 1 d . . .
H93 H 0.4211 -0.1620 0.4158 0.107 Uiso 1 1 calc R . .
C94 C 0.3708(6) -0.0957(6) 0.4202(3) 0.067(3) Uani 1 1 d . . .
C95 C 0.1584(6) -0.1573(5) 0.3838(3) 0.068(3) Uani 1 1 d . . .
H95 H 0.1174 -0.2024 0.3702 0.081 Uiso 1 1 calc R . .
C96 C 0.3114(11) -0.2917(8) 0.3869(6) 0.143(7) Uani 1 1 d . . .
H96A H 0.2673 -0.3253 0.3608 0.214 Uiso 1 1 calc R . .
H96B H 0.3111 -0.3104 0.4189 0.214 Uiso 1 1 calc R . .
H96C H 0.3589 -0.2840 0.3752 0.214 Uiso 1 1 calc R . .
C97 C 0.4432(6) -0.0316(7) 0.4359(3) 0.073(3) Uani 1 1 d . . .
H97 H 0.4399 0.0107 0.4462 0.088 Uiso 1 1 calc R . .
C98 C 0.2403(6) 0.4096(5) 0.2379(4) 0.064(2) Uani 1 1 d . . .
C99 C 0.3109(7) 0.4549(6) 0.2285(4) 0.080(3) Uani 1 1 d . . .
C100 C 0.3164(9) 0.4975(7) 0.1890(5) 0.105(4) Uani 1 1 d . . .
H100 H 0.3663 0.5265 0.1839 0.126 Uiso 1 1 calc R . .
C101 C 0.2556(10) 0.4994(8) 0.1585(6) 0.115(5) Uani 1 1 d . . .
C102 C 0.1851(9) 0.4522(7) 0.1676(5) 0.098(4) Uani 1 1 d . . .
H102 H 0.1404 0.4495 0.1465 0.118 Uiso 1 1 calc R . .
C103 C 0.1730(7) 0.4078(6) 0.2053(4) 0.082(3) Uani 1 1 d D . .
C104 C 0.3813(7) 0.4622(6) 0.2570(4) 0.077(3) Uani 1 1 d . . .
H104 H 0.4267 0.4942 0.2477 0.093 Uiso 1 1 calc R . .
C105 C 0.2608(12) 0.5415(10) 0.1174(6) 0.166(8) Uani 1 1 d . . .
H105 H 0.3022 0.5431 0.1002 0.248 Uiso 1 1 calc R . .
H106 H 0.2715 0.5893 0.1322 0.248 Uiso 1 1 calc R . .
H107 H 0.2120 0.5202 0.0925 0.248 Uiso 1 1 calc R . .
C106 C 0.0880(9) 0.3648(7) 0.2007(7) 0.170(10) Uani 1 1 d D . .
H108 H 0.0505 0.3706 0.1777 0.204 Uiso 1 1 calc R . .
C107 C 0.2828(5) 0.1615(4) 0.0882(3) 0.0482(19) Uani 1 1 d . . .
C108 C 0.3174(5) 0.1929(5) 0.0447(3) 0.064(2) Uani 1 1 d . . .
H109 H 0.2764 0.1838 0.0155 0.095 Uiso 1 1 calc R . .
H110 H 0.3501 0.1718 0.0347 0.095 Uiso 1 1 calc R . .
H111 H 0.3483 0.2437 0.0555 0.095 Uiso 1 1 calc R . .
C109 C 0.2953(5) -0.0682(5) 0.1595(3) 0.056(2) Uani 1 1 d . . .
C110 C 0.2686(6) -0.1396(5) 0.1273(4) 0.080(3) Uani 1 1 d . . .
H112 H 0.3123 -0.1504 0.1272 0.120 Uiso 1 1 calc R . .
H113 H 0.2466 -0.1394 0.0922 0.120 Uiso 1 1 calc R . .
H114 H 0.2295 -0.1752 0.1417 0.120 Uiso 1 1 calc R . .
C111 C -0.0055(5) -0.0821(5) 0.2648(3) 0.051(2) Uani 1 1 d . . .
C112 C -0.0630(5) -0.1496(5) 0.2728(3) 0.064(2) Uani 1 1 d . . .
H115 H -0.0374 -0.1723 0.2930 0.096 Uiso 1 1 calc R . .
H116 H -0.0909 -0.1798 0.2397 0.096 Uiso 1 1 calc R . .
H117 H -0.0991 -0.1418 0.2913 0.096 Uiso 1 1 calc R . .
C113 C 0.5478(5) 0.3420(5) 0.3035(3) 0.055(2) Uani 1 1 d . . .
C114 C 0.6089(5) 0.4160(5) 0.3065(4) 0.074(3) Uani 1 1 d . . .
H118 H 0.6321 0.4187 0.2762 0.111 Uiso 1 1 calc R . .
H119 H 0.6486 0.4286 0.3373 0.111 Uiso 1 1 calc R . .
H120 H 0.5859 0.4485 0.3079 0.111 Uiso 1 1 calc R . .
C115 C 0.4042(5) 0.2956(4) 0.5056(3) 0.0478(19) Uani 1 1 d . . .
C116 C 0.4399(6) 0.3054(5) 0.5614(3) 0.071(3) Uani 1 1 d . . .
H121 H 0.4634 0.3554 0.5765 0.107 Uiso 1 1 calc R . .
H122 H 0.4792 0.2885 0.5641 0.107 Uiso 1 1 calc R . .
H123 H 0.4001 0.2788 0.5798 0.107 Uiso 1 1 calc R . .
C117 C 0.3216(7) 0.4964(6) 0.4144(4) 0.075(3) Uani 1 1 d . . .
C118 C 0.3540(9) 0.5744(6) 0.4245(4) 0.101(4) Uani 1 1 d . . .
H124 H 0.3143 0.5880 0.4322 0.151 Uiso 1 1 calc R . .
H125 H 0.3717 0.5930 0.3942 0.151 Uiso 1 1 calc R . .
H126 H 0.3973 0.5937 0.4537 0.151 Uiso 1 1 calc R . .
C119 C 0.0946(5) 0.1818(5) 0.4437(3) 0.0485(19) Uani 1 1 d . . .
C120 C 0.0476(6) 0.2145(5) 0.4655(4) 0.070(3) Uani 1 1 d . . .
H127 H 0.0242 0.1891 0.4919 0.105 Uiso 1 1 calc R . .
H128 H 0.0073 0.2118 0.4381 0.105 Uiso 1 1 calc R . .
H129 H 0.0811 0.2638 0.4806 0.105 Uiso 1 1 calc R . .
C121 C 0.6027(5) 0.1516(5) 0.1794(4) 0.060(2) Uani 1 1 d . . .
C122 C 0.6799(7) 0.1560(8) 0.1780(6) 0.114(5) Uani 1 1 d . . .
H130 H 0.7129 0.1763 0.2121 0.170 Uiso 1 1 calc R . .
H131 H 0.7026 0.1857 0.1534 0.170 Uiso 1 1 calc R . .
H132 H 0.6752 0.1089 0.1676 0.170 Uiso 1 1 calc R . .
C123 C -0.0247(5) -0.0653(6) 0.0560(3) 0.064(3) Uani 1 1 d . . .
C124 C -0.0996(6) -0.0889(8) 0.0200(4) 0.102(5) Uani 1 1 d . . .
H133 H -0.1108 -0.1321 -0.0031 0.153 Uiso 1 1 calc R . .
H134 H -0.0969 -0.0523 -0.0001 0.153 Uiso 1 1 calc R . .
H135 H -0.1404 -0.0980 0.0395 0.153 Uiso 1 1 calc R . .
C125 C 0.1771(5) -0.0212(5) 0.5347(3) 0.058(2) Uani 1 1 d . . .
C126 C 0.1432(7) -0.0750(6) 0.5665(4) 0.090(3) Uani 1 1 d . . .
H136 H 0.1005 -0.0700 0.5783 0.135 Uiso 1 1 calc R . .
H137 H 0.1824 -0.0688 0.5961 0.135 Uiso 1 1 calc R . .
H138 H 0.1244 -0.1218 0.5461 0.135 Uiso 1 1 calc R . .
C127 C -0.1229(6) -0.0159(7) 0.1720(6) 0.129(5) Uani 1 1 d DU . .
H139 H -0.1546 0.0092 0.1681 0.194 Uiso 1 1 calc R . .
H140 H -0.1377 -0.0457 0.1980 0.194 Uiso 1 1 calc R . .
H141 H -0.1306 -0.0451 0.1393 0.194 Uiso 1 1 calc R . .

loop_
_atom_site_aniso_label
_atom_site_aniso_U_11
_atom_site_aniso_U_22
_atom_site_aniso_U_33
_atom_site_aniso_U_23
_atom_site_aniso_U_13
_atom_site_aniso_U_12
Tb1 0.03894(19) 0.0442(2) 0.04134(19) 0.00476(16) 0.00643(15) 0.01743(18)
Tb2 0.03919(19) 0.0411(2) 0.03955(19) 0.00031(15) 0.00443(15) 0.01523(17)
Tb3 0.0564(2) 0.0432(2) 0.0465(2) 0.00149(17) 0.00953(18) 0.0191(2)
Tb4 0.03573(19) 0.0594(3) 0.03961(19) 0.00109(17) -0.00057(16) 0.01503(19)
Tb5 0.03369(18) 0.0427(2) 0.03687(18) -0.00132(15) 0.00135(14) 0.01142(17)
Tb6 0.03598(19) 0.0507(2) 0.0432(2) -0.00500(17) 0.00155(16) 0.01421(18)
Mn1 0.0361(6) 0.0435(7) 0.0364(5) -0.0003(5) 0.0033(5) 0.0143(5)
Mn2 0.0356(6) 0.0453(7) 0.0388(6) 0.0021(5) 0.0023(5) 0.0137(5)
Mn3 0.0394(6) 0.0418(7) 0.0412(6) -0.0016(5) 0.0035(5) 0.0138(5)
Mn4 0.0401(6) 0.0444(7) 0.0392(6) 0.0021(5) 0.0035(5) 0.0153(6)
Mn5 0.0362(6) 0.0508(7) 0.0476(6) 0.0075(5) 0.0074(5) 0.0170(6)
Mn6 0.0456(7) 0.0405(7) 0.0478(6) -0.0054(5) 0.0032(5) 0.0090(6)
Mn7 0.0462(7) 0.0615(8) 0.0402(6) 0.0017(6) 0.0029(5) 0.0261(7)
Mn8 0.0619(8) 0.0581(8) 0.0491(7) 0.0005(6) 0.0099(6) 0.0320(7)
Mn9 0.0451(7) 0.0581(8) 0.0442(6) 0.0048(6) 0.0026(5) 0.0217(6)
Mn10 0.0412(6) 0.0496(7) 0.0459(6) 0.0005(5) 0.0060(5) 0.0195(6)
Mn11 0.0462(7) 0.0540(8) 0.0446(6) -0.0062(6) 0.0008(6) 0.0095(6)
Mn12 0.0466(7) 0.0540(8) 0.0419(6) 0.0000(5) 0.0094(5) 0.0157(6)
O1 0.035(3) 0.046(3) 0.043(3) 0.005(2) 0.002(2) 0.020(2)
O2 0.045(3) 0.053(3) 0.046(3) 0.005(2) 0.011(2) 0.025(3)
O3 0.037(3) 0.043(3) 0.038(3) -0.005(2) 0.005(2) 0.010(2)
O4 0.035(3) 0.039(3) 0.046(3) -0.001(2) 0.000(2) 0.011(2)
O5 0.038(3) 0.047(3) 0.038(3) 0.000(2) 0.001(2) 0.014(3)
O6 0.037(3) 0.051(3) 0.034(2) 0.011(2) 0.002(2) 0.012(3)
O7 0.038(3) 0.053(3) 0.047(3) -0.004(3) -0.001(2) 0.016(3)
O8 0.040(3) 0.041(3) 0.050(3) -0.007(2) 0.007(2) 0.015(3)
O9 0.033(3) 0.053(3) 0.045(3) -0.006(2) 0.007(2) 0.012(3)
O10 0.040(3) 0.046(3) 0.043(3) -0.003(2) 0.002(2) 0.015(3)
O11 0.052(3) 0.038(3) 0.049(3) -0.003(2) 0.009(3) 0.017(3)
O12 0.041(3) 0.033(3) 0.043(3) 0.005(2) 0.007(2) 0.009(2)
O13 0.032(3) 0.053(3) 0.040(3) -0.007(2) -0.003(2) 0.016(3)
O14 0.037(3) 0.048(3) 0.043(3) 0.003(2) 0.006(2) 0.018(3)
O15 0.033(3) 0.057(4) 0.042(3) -0.012(2) -0.001(2) 0.015(3)
O16 0.035(3) 0.051(3) 0.050(3) -0.009(3) 0.001(2) 0.011(3)
O17 0.036(3) 0.050(3) 0.042(3) -0.002(2) 0.005(2) 0.015(3)
O18 0.042(3) 0.053(3) 0.044(3) 0.004(2) 0.005(2) 0.023(3)
O19 0.047(3) 0.064(4) 0.051(3) 0.005(3) 0.003(3) 0.024(3)
O20 0.038(3) 0.057(4) 0.055(3) 0.016(3) 0.005(3) 0.019(3)
O21 0.035(3) 0.054(4) 0.049(3) 0.013(3) 0.004(2) 0.015(3)
O23 0.047(3) 0.050(3) 0.051(3) -0.002(3) 0.002(3) 0.013(3)
O24 0.062(4) 0.029(3) 0.054(3) 0.008(2) 0.013(3) 0.010(3)
O26 0.059(4) 0.068(4) 0.048(3) -0.002(3) 0.008(3) 0.035(3)
O27 0.049(3) 0.058(4) 0.044(3) 0.007(3) 0.005(2) 0.026(3)
O28 0.063(4) 0.068(5) 0.100(5) -0.011(4) 0.027(4) 0.022(4)
O29 0.077(4) 0.059(4) 0.046(3) 0.005(3) 0.013(3) 0.035(3)
O30 0.063(4) 0.064(4) 0.055(3) -0.003(3) 0.007(3) 0.037(3)
O31 0.080(5) 0.059(4) 0.065(4) 0.006(3) 0.006(4) 0.009(4)
O32 0.058(4) 0.053(4) 0.049(3) 0.012(3) 0.002(3) 0.018(3)
O33 0.047(3) 0.068(4) 0.042(3) 0.007(3) -0.004(2) 0.023(3)
O34 0.064(4) 0.062(4) 0.056(4) 0.008(3) 0.004(3) 0.020(4)
O35 0.045(3) 0.042(3) 0.056(3) -0.004(3) 0.002(3) 0.014(3)
O36 0.040(3) 0.063(4) 0.049(3) -0.002(3) -0.001(2) 0.023(3)
O37 0.054(3) 0.044(4) 0.067(4) 0.007(3) 0.015(3) 0.010(3)
O38 0.054(3) 0.068(4) 0.051(3) -0.010(3) 0.005(3) 0.021(3)
O39 0.046(3) 0.043(3) 0.048(3) 0.002(2) 0.005(3) 0.006(3)
O40 0.073(5) 0.123(7) 0.071(5) 0.029(5) 0.014(4) 0.043(5)
O41 0.071(4) 0.070(4) 0.039(3) 0.003(3) 0.013(3) 0.031(4)
O42 0.048(3) 0.051(4) 0.044(3) -0.002(3) 0.007(3) 0.011(3)
O43 0.082(5) 0.078(6) 0.117(6) -0.037(5) -0.032(5) 0.041(5)
O44 0.055(3) 0.062(4) 0.055(3) 0.007(3) 0.010(3) 0.031(3)
O45 0.062(4) 0.042(3) 0.063(4) 0.010(3) 0.012(3) 0.018(3)
O46 0.084(5) 0.152(8) 0.077(5) 0.017(5) 0.013(4) 0.086(6)
O47 0.081(4) 0.047(4) 0.061(4) 0.021(3) 0.023(3) 0.031(3)
O48 0.084(5) 0.051(4) 0.067(4) 0.005(3) 0.014(4) 0.019(4)
O49 0.151(8) 0.190(9) 0.164(8) 0.005(7) 0.021(6) 0.090(7)
O50 0.047(3) 0.051(3) 0.043(3) 0.004(3) 0.001(2) 0.016(3)
O51 0.049(3) 0.070(4) 0.041(3) 0.011(3) 0.002(3) 0.026(3)
O52 0.045(3) 0.051(3) 0.046(3) -0.006(3) 0.001(2) 0.018(3)
O53 0.052(3) 0.061(4) 0.041(3) 0.003(3) 0.002(3) 0.026(3)
O54 0.040(3) 0.049(3) 0.049(3) 0.003(3) 0.013(2) 0.012(3)
O55 0.040(3) 0.059(4) 0.052(3) 0.002(3) 0.008(3) 0.010(3)
O56 0.045(3) 0.051(3) 0.048(3) -0.007(3) 0.005(3) 0.014(3)
O57 0.051(3) 0.040(3) 0.060(3) -0.004(3) 0.011(3) 0.009(3)
O58 0.045(3) 0.047(3) 0.048(3) -0.004(3) 0.004(2) 0.015(3)
O59 0.056(3) 0.044(3) 0.050(3) -0.008(3) 0.009(3) 0.011(3)
O60 0.085(5) 0.054(4) 0.057(4) -0.003(3) 0.015(3) 0.025(4)
O61 0.087(5) 0.046(4) 0.064(4) 0.004(3) 0.024(3) 0.032(4)
O62 0.044(3) 0.045(3) 0.056(3) 0.001(3) 0.002(3) 0.015(3)
O63 0.050(3) 0.051(4) 0.052(3) 0.010(3) 0.012(3) 0.024(3)
O64 0.076(4) 0.109(6) 0.055(4) 0.007(4) 0.020(3) 0.061(5)
O65 0.046(3) 0.079(5) 0.061(4) -0.001(3) 0.006(3) 0.031(3)
O66 0.051(4) 0.101(5) 0.041(3) -0.007(3) -0.005(3) 0.031(4)
O67 0.049(3) 0.091(5) 0.049(3) -0.001(3) -0.009(3) 0.030(4)
O68 0.067(4) 0.063(4) 0.049(3) 0.012(3) 0.019(3) 0.030(3)
O69 0.060(4) 0.059(4) 0.045(3) 0.008(3) 0.006(3) 0.021(3)
O70 0.036(3) 0.098(5) 0.066(4) 0.011(4) 0.002(3) 0.025(4)
O1W 0.046(3) 0.075(5) 0.064(4) -0.013(3) -0.014(3) 0.023(3)
N1 0.041(4) 0.057(4) 0.048(4) 0.009(3) 0.008(3) 0.020(3)
N2 0.058(4) 0.043(4) 0.047(4) -0.010(3) 0.001(3) 0.014(4)
N3 0.048(4) 0.074(5) 0.045(4) -0.001(4) -0.004(3) 0.030(4)
N4 0.077(5) 0.068(5) 0.066(5) 0.008(4) 0.015(4) 0.048(5)
N5 0.063(5) 0.073(6) 0.061(5) 0.011(4) 0.006(4) 0.035(5)
N6 0.054(4) 0.057(5) 0.046(4) 0.002(3) 0.003(3) 0.030(4)
N7 0.049(4) 0.056(5) 0.067(5) -0.020(4) -0.005(4) 0.009(4)
N8 0.054(4) 0.061(5) 0.048(4) 0.003(3) 0.010(3) 0.014(4)
C1 0.045(5) 0.078(7) 0.051(5) 0.014(4) 0.016(4) 0.029(5)
C2 0.048(5) 0.063(6) 0.060(5) 0.019(4) 0.010(4) 0.026(5)
C3 0.043(5) 0.099(9) 0.068(6) 0.012(6) 0.015(5) 0.019(6)
C4 0.053(6) 0.106(9) 0.080(7) 0.036(7) 0.009(5) 0.040(6)
C5 0.046(5) 0.092(8) 0.084(7) 0.035(6) 0.019(5) 0.033(6)
C6 0.054(5) 0.096(8) 0.063(5) 0.025(5) 0.018(5) 0.044(6)
C7 0.038(4) 0.061(6) 0.061(5) 0.003(4) 0.015(4) 0.009(4)
C8 0.051(6) 0.156(13) 0.130(10) 0.087(10) 0.012(7) 0.047(8)
C9 0.047(5) 0.082(8) 0.108(8) 0.022(6) 0.016(6) 0.031(6)
O22 0.022(3) 0.046(4) 0.034(3) 0.020(3) 0.014(3) 0.022(3)
C9' 0.047(5) 0.082(8) 0.108(8) 0.022(6) 0.016(6) 0.031(6)
O22' 0.022(3) 0.046(4) 0.034(3) 0.020(3) 0.014(3) 0.022(3)
C10 0.032(4) 0.050(5) 0.061(5) 0.011(4) 0.007(4) 0.008(4)
C11 0.048(5) 0.066(6) 0.067(5) 0.019(5) 0.010(4) 0.020(5)
C12 0.040(4) 0.064(6) 0.037(4) 0.006(4) -0.005(3) 0.002(4)
C13 0.062(6) 0.080(8) 0.052(5) 0.006(5) 0.006(5) 0.016(6)
C14 0.044(5) 0.079(8) 0.083(7) 0.012(6) -0.006(5) 0.009(5)
C15 0.058(6) 0.092(9) 0.096(8) 0.032(7) 0.006(6) 0.025(7)
C16 0.055(6) 0.074(8) 0.099(8) 0.014(6) 0.006(6) 0.026(6)
C17 0.055(5) 0.072(7) 0.055(5) 0.004(5) 0.002(4) 0.026(5)
C18 0.046(5) 0.066(7) 0.053(5) 0.005(5) 0.005(4) -0.003(5)
C19 0.087(7) 0.123(9) 0.140(9) 0.040(7) -0.003(6) 0.034(7)
C20 0.066(6) 0.051(6) 0.069(6) -0.002(5) 0.003(5) 0.009(5)
O25 0.016(3) 0.031(3) 0.018(3) -0.001(2) 0.001(2) 0.007(3)
C20' 0.066(6) 0.051(6) 0.069(6) -0.002(5) 0.003(5) 0.009(5)
O25' 0.016(3) 0.031(3) 0.018(3) -0.001(2) 0.001(2) 0.007(3)
C21 0.062(6) 0.052(6) 0.072(6) -0.009(5) 0.024(5) 0.009(5)
C22 0.062(6) 0.043(5) 0.081(6) -0.006(5) 0.012(5) 0.016(5)
C23 0.053(5) 0.053(5) 0.049(5) -0.005(4) 0.009(4) 0.016(4)
C24 0.053(5) 0.062(6) 0.043(4) 0.002(4) 0.007(4) 0.015(5)
C25 0.058(6) 0.063(6) 0.050(5) -0.001(4) 0.003(4) -0.006(5)
C26 0.065(6) 0.070(7) 0.060(6) -0.014(5) 0.021(5) 0.011(5)
C27 0.055(5) 0.056(6) 0.056(5) -0.002(4) 0.020(5) 0.000(5)
C28 0.043(4) 0.048(5) 0.060(5) -0.004(4) 0.018(4) 0.011(4)
C29 0.045(5) 0.067(6) 0.042(4) 0.009(4) -0.002(4) 0.009(5)
C30 0.078(6) 0.095(7) 0.060(5) -0.010(5) 0.020(5) 0.021(5)
C31 0.060(5) 0.045(5) 0.073(6) -0.006(4) 0.020(5) 0.015(5)
C32 0.053(5) 0.069(6) 0.050(5) 0.008(4) 0.000(4) 0.030(5)
C33 0.044(4) 0.073(6) 0.044(4) 0.004(4) -0.002(4) 0.031(5)
C34 0.065(5) 0.043(5) 0.052(5) 0.003(4) 0.022(4) 0.012(4)
C35 0.060(5) 0.040(5) 0.063(5) 0.009(4) 0.022(4) 0.021(4)
C36 0.068(6) 0.054(6) 0.090(7) -0.014(5) 0.022(6) 0.014(5)
C37 0.074(7) 0.043(5) 0.074(6) -0.008(5) 0.029(6) 0.007(5)
C38 0.072(6) 0.048(5) 0.059(5) -0.007(4) 0.023(5) 0.007(5)
C39 0.062(5) 0.036(5) 0.047(4) 0.006(4) 0.004(4) -0.002(4)
C40 0.072(6) 0.062(6) 0.077(6) 0.009(5) 0.023(5) 0.038(6)
C41 0.097(7) 0.082(7) 0.094(6) -0.022(5) 0.032(6) 0.029(6)
C42 0.056(5) 0.054(6) 0.051(5) 0.002(4) -0.006(4) 0.007(5)
C43 0.087(8) 0.100(9) 0.066(6) 0.008(6) 0.006(6) 0.063(7)
C44 0.069(6) 0.089(8) 0.064(5) 0.015(5) 0.023(5) 0.051(6)
C45 0.072(6) 0.057(6) 0.050(5) 0.011(4) 0.009(5) 0.028(5)
C46 0.073(7) 0.072(7) 0.083(7) 0.029(6) 0.004(6) 0.027(6)
C47 0.106(10) 0.082(9) 0.106(9) 0.048(8) 0.006(8) 0.025(8)
C48 0.102(10) 0.093(10) 0.103(9) 0.063(8) 0.010(8) 0.004(8)
C49 0.095(8) 0.076(8) 0.077(7) 0.048(6) 0.014(6) 0.027(7)
C50 0.072(7) 0.059(6) 0.069(6) -0.002(5) 0.008(5) 0.014(6)
C51 0.091(8) 0.083(8) 0.059(6) 0.019(6) 0.000(6) 0.046(7)
C52 0.135(9) 0.125(9) 0.126(8) 0.056(7) 0.016(7) 0.041(7)
C53 0.063(6) 0.054(6) 0.070(6) 0.010(5) 0.021(5) 0.020(5)
C54 0.059(6) 0.066(7) 0.083(7) 0.012(5) 0.014(5) 0.032(5)
C55 0.048(5) 0.102(9) 0.055(5) 0.011(5) -0.003(4) 0.028(6)
C56 0.067(6) 0.051(5) 0.045(4) -0.005(4) 0.003(4) 0.024(5)
C57 0.081(7) 0.051(6) 0.074(6) -0.006(5) -0.003(6) 0.027(6)
C58 0.098(9) 0.041(6) 0.138(11) 0.000(6) -0.003(8) 0.036(7)
C59 0.119(11) 0.050(7) 0.169(14) 0.000(8) 0.009(10) 0.043(8)
C60 0.079(8) 0.050(6) 0.132(10) 0.001(7) 0.001(7) 0.024(6)
C61 0.070(6) 0.037(5) 0.078(6) 0.008(4) -0.002(5) 0.014(5)
C62 0.067(6) 0.081(8) 0.059(5) 0.003(5) 0.000(5) 0.046(6)
C63 0.145(10) 0.121(9) 0.180(10) 0.020(7) 0.009(8) 0.076(8)
C64 0.062(6) 0.046(6) 0.055(5) 0.005(4) 0.006(4) 0.005(5)
C65 0.059(5) 0.077(7) 0.061(5) 0.009(5) 0.004(4) 0.045(5)
C66 0.045(5) 0.078(7) 0.065(5) -0.002(5) 0.006(4) 0.030(5)
C67 0.041(4) 0.085(7) 0.044(4) -0.006(4) 0.005(4) 0.027(5)
C68 0.049(5) 0.072(7) 0.045(4) -0.013(4) -0.002(4) 0.027(5)
C69 0.043(5) 0.077(7) 0.066(6) -0.019(5) 0.005(4) 0.016(5)
C70 0.047(5) 0.136(11) 0.055(5) -0.033(7) -0.008(5) 0.044(7)
C71 0.051(5) 0.117(10) 0.046(5) -0.005(5) -0.001(4) 0.043(7)
C72 0.053(5) 0.084(8) 0.058(5) -0.019(5) -0.003(4) 0.028(6)
C73 0.064(6) 0.044(5) 0.061(5) -0.005(4) 0.007(5) 0.009(5)
C74 0.059(6) 0.150(12) 0.060(6) -0.031(7) 0.007(5) 0.033(7)
C75 0.082(7) 0.103(9) 0.049(5) 0.016(6) 0.006(5) 0.047(7)
C76 0.067(6) 0.052(6) 0.064(6) 0.002(5) 0.024(5) -0.004(5)
C77 0.056(5) 0.051(6) 0.062(5) 0.007(4) 0.008(4) 0.006(5)
C78 0.066(6) 0.102(8) 0.045(5) -0.014(5) -0.007(4) 0.062(6)
C79 0.064(6) 0.078(7) 0.044(4) 0.009(4) 0.017(4) 0.036(6)
C80 0.071(6) 0.100(8) 0.043(5) 0.000(5) 0.005(4) 0.045(6)
C81 0.076(7) 0.148(12) 0.054(6) 0.003(7) 0.013(5) 0.081(9)
C82 0.086(8) 0.121(11) 0.049(5) -0.013(6) 0.002(5) 0.066(8)
C83 0.072(7) 0.093(9) 0.056(5) -0.022(6) -0.015(5) 0.049(7)
C84 0.053(5) 0.060(6) 0.055(5) 0.021(4) 0.016(4) 0.017(5)
C85 0.082(7) 0.078(8) 0.066(6) -0.008(6) -0.012(6) 0.043(7)
C86 0.103(9) 0.152(13) 0.059(6) -0.004(7) 0.021(6) 0.060(10)
C87 0.064(6) 0.056(6) 0.067(6) -0.003(5) 0.018(5) 0.013(5)
C88 0.044(5) 0.052(5) 0.067(5) 0.000(4) 0.002(4) 0.010(4)
C89 0.068(6) 0.059(6) 0.047(4) 0.018(4) 0.020(4) 0.037(5)
C90 0.081(7) 0.066(7) 0.067(6) 0.009(5) 0.027(5) 0.046(6)
C91 0.153(12) 0.075(8) 0.083(7) 0.026(6) 0.041(8) 0.072(9)
C92 0.130(11) 0.084(9) 0.092(8) 0.023(7) 0.036(8) 0.071(9)
C93 0.124(11) 0.128(12) 0.078(7) 0.046(7) 0.045(7) 0.100(11)
C94 0.083(7) 0.103(8) 0.046(5) 0.017(5) 0.017(5) 0.068(7)
C95 0.080(7) 0.051(6) 0.058(5) -0.003(4) 0.022(5) 0.016(5)
C96 0.220(19) 0.126(13) 0.146(13) 0.029(11) 0.047(13) 0.132(15)
C97 0.078(7) 0.120(10) 0.047(5) 0.020(5) 0.012(5) 0.066(8)
C98 0.063(6) 0.060(6) 0.065(6) 0.001(5) 0.006(5) 0.028(5)
C99 0.097(9) 0.072(8) 0.077(7) 0.023(6) 0.018(7) 0.040(7)
C100 0.114(11) 0.077(9) 0.101(9) 0.024(8) 0.009(9) 0.025(8)
C101 0.114(12) 0.075(9) 0.126(12) 0.017(9) 0.010(10) 0.020(9)
C102 0.127(12) 0.078(9) 0.098(9) 0.034(7) 0.016(8) 0.052(9)
C103 0.106(9) 0.062(7) 0.082(7) 0.024(6) 0.026(7) 0.036(7)
C104 0.089(8) 0.054(6) 0.075(7) 0.007(6) 0.016(6) 0.021(6)
C105 0.201(19) 0.184(19) 0.137(13) 0.123(14) 0.060(14) 0.081(16)
C106 0.30(3) 0.067(10) 0.173(16) 0.088(11) 0.126(18) 0.069(14)
C107 0.047(5) 0.041(5) 0.041(4) -0.003(3) -0.006(4) 0.012(4)
C108 0.057(5) 0.073(7) 0.051(5) 0.024(5) 0.004(4) 0.019(5)
C109 0.056(5) 0.060(6) 0.046(4) -0.003(4) 0.009(4) 0.024(5)
C110 0.062(6) 0.057(6) 0.103(8) -0.021(6) -0.010(6) 0.025(5)
C111 0.043(4) 0.057(5) 0.048(4) 0.007(4) 0.011(4) 0.017(4)
C112 0.063(6) 0.043(5) 0.059(5) 0.012(4) 0.011(5) 0.000(5)
C113 0.046(5) 0.062(6) 0.041(4) -0.003(4) 0.007(4) 0.013(4)
C114 0.058(6) 0.051(6) 0.081(7) -0.005(5) 0.017(5) -0.003(5)
C115 0.045(4) 0.039(5) 0.051(4) -0.001(4) 0.004(4) 0.015(4)
C116 0.076(7) 0.054(6) 0.057(5) -0.002(4) -0.006(5) 0.012(5)
C117 0.085(7) 0.065(7) 0.082(7) 0.000(6) 0.010(6) 0.044(6)
C118 0.172(13) 0.058(7) 0.087(8) 0.023(6) 0.063(9) 0.052(8)
C119 0.047(5) 0.051(5) 0.041(4) 0.002(4) -0.003(4) 0.022(4)
C120 0.065(6) 0.064(6) 0.087(7) 0.004(5) 0.024(5) 0.035(5)
C121 0.053(5) 0.063(6) 0.069(6) 0.011(5) 0.029(5) 0.025(5)
C122 0.069(8) 0.117(11) 0.169(14) 0.030(10) 0.039(9) 0.049(8)
C123 0.037(4) 0.084(7) 0.045(5) -0.011(5) -0.007(4) 0.012(5)
C124 0.072(7) 0.167(14) 0.054(6) -0.002(7) -0.003(5) 0.051(9)
C125 0.041(4) 0.073(7) 0.059(5) 0.016(5) 0.004(4) 0.024(5)
C126 0.104(9) 0.079(8) 0.083(7) 0.027(6) 0.032(7) 0.030(7)
C127 0.130(9) 0.139(9) 0.130(9) 0.017(7) 0.031(7) 0.070(7)

loop_
_atom_type_symbol
_atom_type_description
_atom_type_scat_dispersion_real
_atom_type_scat_dispersion_imag
_atom_type_scat_source
C C 0.0033 0.0016 'International Tables Vol C Tables 4.2.6.8 and 6.1.1.4'
H H 0.0000 0.0000 'International Tables Vol C Tables 4.2.6.8 and 6.1.1.4'
N N 0.0061 0.0033 'International Tables Vol C Tables 4.2.6.8 and 6.1.1.4'
O O 0.0106 0.0060 'International Tables Vol C Tables 4.2.6.8 and 6.1.1.4'
Mn Mn 0.3368 0.7283 'International Tables Vol C Tables 4.2.6.8 and 6.1.1.4'
Tb Tb -0.1723 4.1537 'International Tables Vol C Tables 4.2.6.8 and 6.1.1.4'

loop_
_geom_angle_atom_site_label_1
_geom_angle_atom_site_label_2
_geom_angle_atom_site_label_3
_geom_angle
O44 Tb1 O21 144.6(2)
O44 Tb1 O69 85.3(2)
O21 Tb1 O69 75.9(2)
O44 Tb1 O4 78.74(18)
O21 Tb1 O4 100.87(17)
O69 Tb1 O4 146.52(19)
O44 Tb1 O45 72.7(2)
O21 Tb1 O45 73.2(2)
O69 Tb1 O45 72.7(2)
O4 Tb1 O45 74.56(19)
O44 Tb1 O10 136.97(19)
O21 Tb1 O10 74.24(18)
O69 Tb1 O10 91.93(19)
O4 Tb1 O10 119.69(18)
O45 Tb1 O10 146.49(19)
O44 Tb1 O5 84.3(2)
O21 Tb1 O5 128.82(18)
O69 Tb1 O5 139.74(18)
O4 Tb1 O5 67.86(16)
O45 Tb1 O5 139.02(17)
O10 Tb1 O5 70.52(17)
O44 Tb1 O27 75.43(18)
O21 Tb1 O27 124.59(17)
O69 Tb1 O27 72.25(19)
O4 Tb1 O27 129.91(17)
O45 Tb1 O27 133.8(2)
O10 Tb1 O27 62.98(17)
O5 Tb1 O27 67.49(17)
O44 Tb1 O2 138.43(18)
O21 Tb1 O2 63.15(18)
O69 Tb1 O2 135.74(18)
O4 Tb1 O2 62.62(15)
O45 Tb1 O2 108.47(18)
O10 Tb1 O2 62.29(16)
O5 Tb1 O2 67.97(16)
O27 Tb1 O2 117.57(17)
O44 Tb1 Mn7 107.87(14)
O21 Tb1 Mn7 93.86(13)
O69 Tb1 Mn7 70.49(14)
O4 Tb1 Mn7 142.52(13)
O45 Tb1 Mn7 142.92(14)
O10 Tb1 Mn7 33.43(12)
O5 Tb1 Mn7 76.01(10)
O27 Tb1 Mn7 32.83(11)
O2 Tb1 Mn7 95.18(11)
O44 Tb1 Mn5 155.93(14)
O21 Tb1 Mn5 30.42(14)
O69 Tb1 Mn5 105.25(15)
O4 Tb1 Mn5 80.94(12)
O45 Tb1 Mn5 89.60(15)
O10 Tb1 Mn5 65.43(12)
O5 Tb1 Mn5 99.83(12)
O27 Tb1 Mn5 128.17(12)
O2 Tb1 Mn5 32.75(11)
Mn7 Tb1 Mn5 96.10(3)
O44 Tb1 Mn2 109.62(14)
O21 Tb1 Mn2 77.88(13)
O69 Tb1 Mn2 150.79(15)
O4 Tb1 Mn2 31.10(12)
O45 Tb1 Mn2 87.59(14)
O10 Tb1 Mn2 93.25(13)
O5 Tb1 Mn2 68.50(11)
O27 Tb1 Mn2 134.87(14)
O2 Tb1 Mn2 32.12(10)
Mn7 Tb1 Mn2 124.32(3)
Mn5 Tb1 Mn2 52.07(3)
O7 Tb2 O5 127.72(17)
O7 Tb2 O3 75.60(19)
O5 Tb2 O3 83.30(18)
O7 Tb2 O2 83.57(19)
O5 Tb2 O2 75.57(17)
O3 Tb2 O2 131.29(16)
O7 Tb2 O10 139.04(18)
O5 Tb2 O10 72.71(17)
O3 Tb2 O10 145.32(17)
O2 Tb2 O10 66.64(17)
O7 Tb2 O11 71.07(18)
O5 Tb2 O11 140.52(17)
O3 Tb2 O11 67.32(17)
O2 Tb2 O11 143.82(17)
O10 Tb2 O11 118.15(16)
O7 Tb2 O58 144.63(19)
O5 Tb2 O58 77.08(16)
O3 Tb2 O58 84.35(18)
O2 Tb2 O58 130.67(19)
O10 Tb2 O58 66.37(18)
O11 Tb2 O58 74.41(18)
O7 Tb2 O62 74.30(18)
O5 Tb2 O62 146.43(19)
O3 Tb2 O62 129.75(18)
O2 Tb2 O62 83.58(17)
O10 Tb2 O62 74.98(18)
O11 Tb2 O62 65.27(18)
O58 Tb2 O62 98.10(17)
O7 Tb2 O1 63.83(15)
O5 Tb2 O1 63.89(15)
O3 Tb2 O1 65.52(15)
O2 Tb2 O1 65.77(16)
O10 Tb2 O1 121.31(15)
O11 Tb2 O1 120.51(17)
O58 Tb2 O1 132.23(15)
O62 Tb2 O1 129.65(15)
O7 Tb2 Mn4 30.44(12)
O5 Tb2 Mn4 97.42(12)
O3 Tb2 Mn4 70.39(12)
O2 Tb2 Mn4 69.57(13)
O10 Tb2 Mn4 136.20(11)
O11 Tb2 Mn4 96.82(13)
O58 Tb2 Mn4 154.66(13)
O62 Tb2 Mn4 99.58(13)
O1 Tb2 Mn4 33.67(10)
O7 Tb2 Mn1 97.15(12)
O5 Tb2 Mn1 30.67(12)
O3 Tb2 Mn1 69.67(11)
O2 Tb2 Mn1 69.95(11)
O10 Tb2 Mn1 98.10(11)
O11 Tb2 Mn1 136.98(12)
O58 Tb2 Mn1 102.85(12)
O62 Tb2 Mn1 153.06(12)
O1 Tb2 Mn1 33.41(10)
Mn4 Tb2 Mn1 67.08(3)
O7 Tb2 Tb1 128.50(13)
O5 Tb2 Tb1 41.35(13)
O3 Tb2 Tb1 124.41(12)
O2 Tb2 Tb1 46.49(13)
O10 Tb2 Tb1 40.29(11)
O11 Tb2 Tb1 157.26(12)
O58 Tb2 Tb1 86.87(13)
O62 Tb2 Tb1 105.82(14)
O1 Tb2 Tb1 81.64(11)
Mn4 Tb2 Tb1 105.47(2)
Mn1 Tb2 Tb1 59.19(2)
O61 Tb3 O47 83.6(2)
O61 Tb3 O24 76.4(2)
O47 Tb3 O24 142.8(2)
O61 Tb3 O8 147.4(2)
O47 Tb3 O8 79.43(19)
O24 Tb3 O8 101.23(17)
O61 Tb3 O48 74.9(2)
O47 Tb3 O48 71.7(2)
O24 Tb3 O48 72.9(2)
O8 Tb3 O48 73.5(2)
O61 Tb3 O11 91.08(19)
O47 Tb3 O11 137.99(19)
O24 Tb3 O11 74.16(18)
O8 Tb3 O11 119.93(18)
O48 Tb3 O11 146.4(2)
O61 Tb3 O7 139.0(2)
O47 Tb3 O7 88.3(2)
O24 Tb3 O7 126.94(18)
O8 Tb3 O7 68.18(17)
O48 Tb3 O7 139.39(19)
O11 Tb3 O7 68.96(17)
O61 Tb3 O30 73.7(2)
O47 Tb3 O30 75.2(2)
O24 Tb3 O30 126.63(18)
O8 Tb3 O30 127.03(18)
O48 Tb3 O30 136.2(2)
O11 Tb3 O30 63.39(19)
O7 Tb3 O30 65.40(18)
O61 Tb3 O3 135.31(19)
O47 Tb3 O3 140.38(17)
O24 Tb3 O3 62.45(16)
O8 Tb3 O3 63.01(16)
O48 Tb3 O3 106.7(2)
O11 Tb3 O3 62.56(15)
O7 Tb3 O3 67.11(16)
O30 Tb3 O3 117.09(18)
O61 Tb3 Mn8 70.36(16)
O47 Tb3 Mn8 107.37(15)
O24 Tb3 Mn8 95.13(13)
O8 Tb3 Mn8 141.45(14)
O48 Tb3 Mn8 145.04(15)
O11 Tb3 Mn8 33.76(12)
O7 Tb3 Mn8 74.04(12)
O30 Tb3 Mn8 33.07(13)
O3 Tb3 Mn8 95.58(10)
O61 Tb3 Mn6 105.07(17)
O47 Tb3 Mn6 155.48(15)
O24 Tb3 Mn6 29.80(13)
O8 Tb3 Mn6 81.51(13)
O48 Tb3 Mn6 88.23(18)
O11 Tb3 Mn6 65.76(13)
O7 Tb3 Mn6 98.75(12)
O30 Tb3 Mn6 129.08(14)
O3 Tb3 Mn6 32.67(10)
Mn8 Tb3 Mn6 97.15(3)
O61 Tb3 Mn3 150.92(17)
O47 Tb3 Mn3 110.69(13)
O24 Tb3 Mn3 77.41(13)
O8 Tb3 Mn3 31.31(13)
O48 Tb3 Mn3 85.51(16)
O11 Tb3 Mn3 93.81(12)
O7 Tb3 Mn3 68.62(11)
O30 Tb3 Mn3 133.45(14)
O3 Tb3 Mn3 32.44(10)
Mn8 Tb3 Mn3 124.70(3)
Mn6 Tb3 Mn3 52.18(3)
O67 Tb4 O33 80.5(2)
O67 Tb4 O55 91.3(2)
O33 Tb4 O55 147.69(19)
O67 Tb4 O13 142.3(2)
O33 Tb4 O13 124.17(19)
O55 Tb4 O13 80.29(19)
O67 Tb4 O16 86.7(2)
O33 Tb4 O16 78.3(2)
O55 Tb4 O16 132.7(2)
O13 Tb4 O16 73.28(18)
O67 Tb4 O70 74.6(2)
O33 Tb4 O70 75.2(2)
O55 Tb4 O70 72.5(2)
O13 Tb4 O70 134.89(19)
O16 Tb4 O70 149.7(2)
O67 Tb4 O6 149.44(19)
O33 Tb4 O6 89.33(18)
O55 Tb4 O6 81.95(18)
O13 Tb4 O6 66.03(16)
O16 Tb4 O6 119.54(16)
O70 Tb4 O6 74.94(19)
O67 Tb4 O39 73.1(2)
O33 Tb4 O39 134.06(18)
O55 Tb4 O39 70.85(18)
O13 Tb4 O39 69.37(17)
O16 Tb4 O39 63.44(19)
O70 Tb4 O39 129.7(2)
O6 Tb4 O39 130.74(18)
O67 Tb4 O14 132.0(2)
O33 Tb4 O14 59.65(17)
O55 Tb4 O14 136.61(16)
O13 Tb4 O14 64.59(17)
O16 Tb4 O14 61.44(15)
O70 Tb4 O14 115.0(2)
O6 Tb4 O14 61.42(15)
O39 Tb4 O14 115.24(15)
O67 Tb4 Mn2 159.69(19)
O33 Tb4 Mn2 118.03(13)
O55 Tb4 Mn2 68.61(13)
O13 Tb4 Mn2 34.43(11)
O16 Tb4 Mn2 104.32(13)
O70 Tb4 Mn2 101.07(15)
O6 Tb4 Mn2 34.65(12)
O39 Tb4 Mn2 96.31(13)
O14 Tb4 Mn2 68.02(10)
O67 Tb4 Mn11 67.93(15)
O33 Tb4 Mn11 102.61(13)
O55 Tb4 Mn11 103.10(13)
O13 Tb4 Mn11 78.22(11)
O16 Tb4 Mn11 33.93(13)
O70 Tb4 Mn11 142.23(15)
O6 Tb4 Mn11 142.62(12)
O39 Tb4 Mn11 32.49(13)
O14 Tb4 Mn11 94.19(9)
Mn2 Tb4 Mn11 112.30(3)
O67 Tb4 Mn9 104.84(19)
O33 Tb4 Mn9 28.20(13)
O55 Tb4 Mn9 156.68(13)
O13 Tb4 Mn9 95.97(14)
O16 Tb4 Mn9 66.14(14)
O70 Tb4 Mn9 95.38(18)
O6 Tb4 Mn9 75.58(13)
O39 Tb4 Mn9 129.58(13)
O14 Tb4 Mn9 31.51(10)
Mn2 Tb4 Mn9 95.28(3)
Mn11 Tb4 Mn9 98.57(3)
O12 Tb5 O14 118.75(17)
O12 Tb5 O16 141.95(19)
O14 Tb5 O16 71.58(17)
O12 Tb5 O17 72.60(17)
O14 Tb5 O17 142.31(19)
O16 Tb5 O17 123.53(16)
O12 Tb5 O52 86.06(17)
O14 Tb5 O52 136.32(18)
O16 Tb5 O52 67.82(18)
O17 Tb5 O52 76.62(17)
O12 Tb5 O50 136.25(18)
O14 Tb5 O50 86.12(18)
O16 Tb5 O50 77.51(19)
O17 Tb5 O50 67.02(18)
O52 Tb5 O50 100.05(18)
O12 Tb5 O15 74.41(18)
O14 Tb5 O15 78.20(17)
O16 Tb5 O15 141.31(19)
O17 Tb5 O15 70.49(16)
O52 Tb5 O15 145.43(17)
O50 Tb5 O15 76.87(18)
O12 Tb5 O13 77.36(17)
O14 Tb5 O13 73.76(18)
O16 Tb5 O13 70.75(17)
O17 Tb5 O13 141.76(18)
O52 Tb5 O13 78.25(17)
O50 Tb5 O13 146.38(17)
O15 Tb5 O13 123.04(15)
O12 Tb5 Mn1 26.30(12)
O14 Tb5 Mn1 92.46(13)
O16 Tb5 Mn1 136.74(13)
O17 Tb5 Mn1 93.92(12)
O52 Tb5 Mn1 106.11(13)
O50 Tb5 Mn1 142.98(12)
O15 Tb5 Mn1 66.69(13)
O13 Tb5 Mn1 66.17(11)
O12 Tb5 Mn4 92.54(12)
O14 Tb5 Mn4 26.26(12)
O16 Tb5 Mn4 93.15(12)
O17 Tb5 Mn4 137.11(12)
O52 Tb5 Mn4 143.84(13)
O50 Tb5 Mn4 105.56(12)
O15 Tb5 Mn4 66.76(11)
O13 Tb5 Mn4 66.26(11)
Mn1 Tb5 Mn4 66.30(3)
O12 Tb5 Tb4 115.80(13)
O14 Tb5 Tb4 51.16(13)
O16 Tb5 Tb4 39.09(12)
O17 Tb5 Tb4 160.68(11)
O52 Tb5 Tb4 86.38(12)
O50 Tb5 Tb4 107.83(13)
O15 Tb5 Tb4 127.69(11)
O13 Tb5 Tb4 38.77(12)
Mn1 Tb5 Tb4 99.63(2)
Mn4 Tb5 Tb4 61.81(2)
O12 Tb5 Tb6 52.01(13)
O14 Tb5 Tb6 116.69(13)
O16 Tb5 Tb6 160.50(13)
O17 Tb5 Tb6 38.97(11)
O52 Tb5 Tb6 106.93(12)
O50 Tb5 Tb6 85.27(12)
O15 Tb5 Tb6 38.84(12)
O13 Tb5 Tb6 127.71(11)
Mn1 Tb5 Tb6 62.444(19)
Mn4 Tb5 Tb6 100.30(2)
Tb4 Tb5 Tb6 159.742(12)
O36 Tb6 O57 147.6(2)
O36 Tb6 O65 80.5(2)
O57 Tb6 O65 91.9(2)
O36 Tb6 O15 122.85(19)
O57 Tb6 O15 81.40(19)
O65 Tb6 O15 142.6(2)
O36 Tb6 O17 77.57(18)
O57 Tb6 O17 133.8(2)
O65 Tb6 O17 86.98(18)
O15 Tb6 O17 72.44(16)
O36 Tb6 O1W 74.7(2)
O57 Tb6 O1W 73.0(2)
O65 Tb6 O1W 73.4(2)
O15 Tb6 O1W 136.87(17)
O17 Tb6 O1W 148.21(19)
O36 Tb6 O9 89.55(19)
O57 Tb6 O9 81.30(19)
O65 Tb6 O9 149.67(19)
O15 Tb6 O9 65.81(17)
O17 Tb6 O9 118.93(16)
O1W Tb6 O9 76.30(19)
O36 Tb6 O42 134.30(17)
O57 Tb6 O42 71.41(19)
O65 Tb6 O42 74.2(2)
O15 Tb6 O42 68.80(18)
O17 Tb6 O42 63.87(18)
O1W Tb6 O42 130.2(2)
O9 Tb6 O42 129.64(18)
O36 Tb6 Mn3 117.93(13)
O57 Tb6 Mn3 68.53(14)
O65 Tb6 Mn3 160.07(17)
O15 Tb6 Mn3 34.43(11)
O17 Tb6 Mn3 103.70(11)
O1W Tb6 Mn3 102.84(14)
O9 Tb6 Mn3 34.65(14)
O42 Tb6 Mn3 95.21(13)
O36 Tb6 Mn12 102.88(13)
O57 Tb6 Mn12 103.71(15)
O65 Tb6 Mn12 69.44(15)
O15 Tb6 Mn12 76.51(12)
O17 Tb6 Mn12 33.92(13)
O1W Tb6 Mn12 142.63(15)
O9 Tb6 Mn12 140.90(12)
O42 Tb6 Mn12 32.47(12)
Mn3 Tb6 Mn12 110.49(3)
O36 Tb6 Mn10 27.82(13)
O57 Tb6 Mn10 155.38(14)
O65 Tb6 Mn10 104.92(17)
O15 Tb6 Mn10 95.05(14)
O17 Tb6 Mn10 66.24(14)
O1W Tb6 Mn10 94.41(18)
O9 Tb6 Mn10 75.11(13)
O42 Tb6 Mn10 130.08(13)
Mn3 Tb6 Mn10 94.84(3)
Mn12 Tb6 Mn10 99.05(3)
O36 Tb6 Tb5 87.43(13)
O57 Tb6 Tb5 121.19(14)
O65 Tb6 Tb5 126.61(14)
O15 Tb6 Tb5 40.39(12)
O17 Tb6 Tb5 39.66(11)
O1W Tb6 Tb5 151.01(17)
O9 Tb6 Tb5 80.99(11)
O42 Tb6 Tb5 78.45(13)
Mn3 Tb6 Tb5 65.37(2)
Mn12 Tb6 Tb5 63.03(2)
Mn10 Tb6 Tb5 62.13(2)
O12 Mn1 O18 86.4(2)
O12 Mn1 O5 176.6(2)
O18 Mn1 O5 91.4(2)
O12 Mn1 O1 94.3(2)
O18 Mn1 O1 179.0(2)
O5 Mn1 O1 87.8(2)
O12 Mn1 O9 85.4(2)
O18 Mn1 O9 91.6(2)
O5 Mn1 O9 97.2(2)
O1 Mn1 O9 89.1(2)
O12 Mn1 O4 96.9(2)
O18 Mn1 O4 90.7(2)
O5 Mn1 O4 80.5(2)
O1 Mn1 O4 88.5(2)
O9 Mn1 O4 176.82(18)
O12 Mn1 Mn10 38.84(16)
O18 Mn1 Mn10 48.45(14)
O5 Mn1 Mn10 138.51(17)
O1 Mn1 Mn10 132.18(14)
O9 Mn1 Mn10 94.26(13)
O4 Mn1 Mn10 88.90(13)
O12 Mn1 Mn2 93.11(16)
O18 Mn1 Mn2 129.91(17)
O5 Mn1 Mn2 86.30(15)
O1 Mn1 Mn2 49.39(15)
O9 Mn1 Mn2 138.35(15)
O4 Mn1 Mn2 39.56(13)
Mn10 Mn1 Mn2 110.29(5)
O12 Mn1 Mn3 89.29(16)
O18 Mn1 Mn3 131.87(17)
O5 Mn1 Mn3 94.08(17)
O1 Mn1 Mn3 48.87(15)
O9 Mn1 Mn3 40.27(15)
O4 Mn1 Mn3 137.35(14)
Mn10 Mn1 Mn3 119.31(5)
Mn2 Mn1 Mn3 98.17(5)
O12 Mn1 Tb2 144.98(16)
O18 Mn1 Tb2 128.53(15)
O5 Mn1 Tb2 37.37(15)
O1 Mn1 Tb2 50.74(13)
O9 Mn1 Tb2 91.14(13)
O4 Mn1 Tb2 85.72(12)
Mn10 Mn1 Tb2 173.85(5)
Mn2 Mn1 Tb2 67.02(3)
Mn3 Mn1 Tb2 66.82(3)
O12 Mn1 Tb1 135.63(16)
O18 Mn1 Tb1 82.45(16)
O5 Mn1 Tb1 41.34(16)
O1 Mn1 Tb1 96.52(15)
O9 Mn1 Tb1 137.50(13)
O4 Mn1 Tb1 40.80(12)
Mn10 Mn1 Tb1 111.68(4)
Mn2 Mn1 Tb1 63.56(3)
Mn3 Mn1 Tb1 129.00(4)
Tb2 Mn1 Tb1 62.201(19)
O12 Mn1 Tb5 31.87(15)
O18 Mn1 Tb5 118.20(15)
O5 Mn1 Tb5 149.95(16)
O1 Mn1 Tb5 62.52(14)
O9 Mn1 Tb5 87.61(14)
O4 Mn1 Tb5 93.21(13)
Mn10 Mn1 Tb5 69.98(3)
Mn2 Mn1 Tb5 71.08(3)
Mn3 Mn1 Tb5 70.71(3)
Tb2 Mn1 Tb5 113.26(3)
Tb1 Mn1 Tb5 132.06(3)
O2 Mn2 O4 88.7(2)
O2 Mn2 O13 174.4(2)
O4 Mn2 O13 91.8(2)
O2 Mn2 O6 94.7(2)
O4 Mn2 O6 175.0(2)
O13 Mn2 O6 84.5(2)
O2 Mn2 O54 84.0(2)
O4 Mn2 O54 96.2(2)
O13 Mn2 O54 101.5(2)
O6 Mn2 O54 87.8(2)
O2 Mn2 O1 84.9(2)
O4 Mn2 O1 89.1(2)
O13 Mn2 O1 89.5(2)
O6 Mn2 O1 87.6(2)
O54 Mn2 O1 167.60(18)
O2 Mn2 Mn1 90.29(16)
O4 Mn2 Mn1 48.28(16)
O13 Mn2 Mn1 85.85(14)
O6 Mn2 Mn1 127.87(16)
O54 Mn2 Mn1 144.23(16)
O1 Mn2 Mn1 41.23(12)
O2 Mn2 Mn4 89.39(18)
O4 Mn2 Mn4 130.31(16)
O13 Mn2 Mn4 86.07(18)
O6 Mn2 Mn4 46.22(16)
O54 Mn2 Mn4 132.91(16)
O1 Mn2 Mn4 41.34(12)
Mn1 Mn2 Mn4 82.09(4)
O2 Mn2 Mn5 35.86(16)
O4 Mn2 Mn5 100.43(16)
O13 Mn2 Mn5 149.15(15)
O6 Mn2 Mn5 84.42(15)
O54 Mn2 Mn5 49.37(13)
O1 Mn2 Mn5 118.65(12)
Mn1 Mn2 Mn5 123.24(5)
Mn4 Mn2 Mn5 106.35(5)
O2 Mn2 Tb4 137.36(16)
O4 Mn2 Tb4 132.58(14)
O13 Mn2 Tb4 43.76(14)
O6 Mn2 Tb4 45.06(14)
O54 Mn2 Tb4 81.47(14)
O1 Mn2 Tb4 103.19(13)
Mn1 Mn2 Tb4 123.41(4)
Mn4 Mn2 Tb4 72.46(3)
Mn5 Mn2 Tb4 112.28(4)
O2 Mn2 Tb1 49.26(16)
O4 Mn2 Tb1 40.36(14)
O13 Mn2 Tb1 131.88(16)
O6 Mn2 Tb1 143.57(14)
O54 Mn2 Tb1 83.57(15)
O1 Mn2 Tb1 93.37(12)
Mn1 Mn2 Tb1 66.49(3)
Mn4 Mn2 Tb1 125.01(4)
Mn5 Mn2 Tb1 63.28(3)
Tb4 Mn2 Tb1 162.36(4)
O3 Mn3 O8 89.0(2)
O3 Mn3 O15 174.2(2)
O8 Mn3 O15 91.0(2)
O3 Mn3 O9 95.1(2)
O8 Mn3 O9 174.0(2)
O15 Mn3 O9 84.6(2)
O3 Mn3 O56 83.6(2)
O8 Mn3 O56 97.9(2)
O15 Mn3 O56 102.2(2)
O9 Mn3 O56 86.9(2)
O3 Mn3 O1 84.6(2)
O8 Mn3 O1 88.5(2)
O15 Mn3 O1 89.5(2)
O9 Mn3 O1 87.5(2)
O56 Mn3 O1 166.5(2)
O3 Mn3 Mn1 89.47(17)
O8 Mn3 Mn1 129.46(17)
O15 Mn3 Mn1 86.05(18)
O9 Mn3 Mn1 46.40(16)
O56 Mn3 Mn1 132.02(16)
O1 Mn3 Mn1 41.11(12)
O3 Mn3 Mn4 89.74(15)
O8 Mn3 Mn4 47.82(16)
O15 Mn3 Mn4 85.92(15)
O9 Mn3 Mn4 127.63(16)
O56 Mn3 Mn4 145.34(16)
O1 Mn3 Mn4 41.02(12)
Mn1 Mn3 Mn4 81.66(4)
O3 Mn3 Mn6 35.84(15)
O8 Mn3 Mn6 100.68(14)
O15 Mn3 Mn6 149.59(16)
O9 Mn3 Mn6 85.11(14)
O56 Mn3 Mn6 48.72(14)
O1 Mn3 Mn6 118.47(13)
Mn1 Mn3 Mn6 106.86(5)
Mn4 Mn3 Mn6 122.58(5)
O3 Mn3 Tb6 137.69(16)
O8 Mn3 Tb6 131.96(15)
O15 Mn3 Tb6 43.97(15)
O9 Mn3 Tb6 45.24(14)
O56 Mn3 Tb6 80.76(13)
O1 Mn3 Tb6 103.79(12)
Mn1 Mn3 Tb6 73.07(3)
Mn4 Mn3 Tb6 123.86(4)
Mn6 Mn3 Tb6 112.57(4)
O3 Mn3 Tb3 50.41(17)
O8 Mn3 Tb3 39.72(14)
O15 Mn3 Tb3 130.38(17)
O9 Mn3 Tb3 145.03(14)
O56 Mn3 Tb3 84.10(14)
O1 Mn3 Tb3 93.50(12)
Mn1 Mn3 Tb3 125.73(4)
Mn4 Mn3 Tb3 65.93(3)
Mn6 Mn3 Tb3 63.76(3)
Tb6 Mn3 Tb3 161.16(4)
O14 Mn4 O19 86.9(2)
O14 Mn4 O7 175.8(3)
O19 Mn4 O7 90.8(2)
O14 Mn4 O1 94.6(2)
O19 Mn4 O1 178.3(2)
O7 Mn4 O1 87.6(2)
O14 Mn4 O6 85.5(2)
O19 Mn4 O6 91.4(2)
O7 Mn4 O6 98.2(2)
O1 Mn4 O6 89.5(2)
O14 Mn4 O8 96.1(2)
O19 Mn4 O8 91.5(2)
O7 Mn4 O8 80.4(2)
O1 Mn4 O8 87.6(2)
O6 Mn4 O8 176.8(2)
O14 Mn4 Mn9 38.77(16)
O19 Mn4 Mn9 49.22(16)
O7 Mn4 Mn9 138.19(18)
O1 Mn4 Mn9 132.14(14)
O6 Mn4 Mn9 94.91(13)
O8 Mn4 Mn9 88.01(14)
O14 Mn4 Mn2 89.57(18)
O19 Mn4 Mn2 131.56(19)
O7 Mn4 Mn2 94.62(18)
O1 Mn4 Mn2 49.33(15)
O6 Mn4 Mn2 40.19(14)
O8 Mn4 Mn2 136.89(15)
Mn9 Mn4 Mn2 119.91(5)
O14 Mn4 Mn3 93.15(15)
O19 Mn4 Mn3 130.63(19)
O7 Mn4 Mn3 85.58(15)
O1 Mn4 Mn3 48.56(15)
O6 Mn4 Mn3 137.89(14)
O8 Mn4 Mn3 39.36(14)
Mn9 Mn4 Mn3 109.98(5)
Mn2 Mn4 Mn3 97.79(5)
O14 Mn4 Tb2 145.52(17)
O19 Mn4 Tb2 127.49(16)
O7 Mn4 Tb2 37.03(17)
O1 Mn4 Tb2 51.01(13)
O6 Mn4 Tb2 91.38(13)
O8 Mn4 Tb2 85.77(14)
Mn9 Mn4 Tb2 172.91(5)
Mn2 Mn4 Tb2 67.14(3)
Mn3 Mn4 Tb2 66.83(3)
O14 Mn4 Tb3 134.04(17)
O19 Mn4 Tb3 81.70(17)
O7 Mn4 Tb3 41.92(17)
O1 Mn4 Tb3 96.66(14)
O6 Mn4 Tb3 138.87(13)
O8 Mn4 Tb3 40.41(11)
Mn9 Mn4 Tb3 109.88(5)
Mn2 Mn4 Tb3 130.21(4)
Mn3 Mn4 Tb3 63.39(3)
Tb2 Mn4 Tb3 63.07(2)
O14 Mn4 Tb5 32.33(16)
O19 Mn4 Tb5 119.15(16)
O7 Mn4 Tb5 149.39(16)
O1 Mn4 Tb5 62.34(13)
O6 Mn4 Tb5 87.92(13)
O8 Mn4 Tb5 91.89(12)
Mn9 Mn4 Tb5 70.22(3)
Mn2 Mn4 Tb5 70.96(3)
Mn3 Mn4 Tb5 70.47(3)
Tb2 Mn4 Tb5 113.35(3)
Tb3 Mn4 Tb5 130.71(3)
O21 Mn5 O2 89.4(2)
O21 Mn5 O20 173.4(2)
O2 Mn5 O20 97.1(2)
O21 Mn5 N1 83.3(3)
O2 Mn5 N1 169.7(3)
O20 Mn5 N1 90.1(3)
O21 Mn5 O63 89.9(2)
O2 Mn5 O63 95.9(2)
O20 Mn5 O63 91.0(2)
N1 Mn5 O63 91.4(2)
O21 Mn5 O54 90.1(2)
O2 Mn5 O54 80.4(2)
O20 Mn5 O54 89.3(2)
N1 Mn5 O54 92.3(2)
O63 Mn5 O54 176.3(2)
O21 Mn5 Mn2 97.15(16)
O2 Mn5 Mn2 35.79(15)
O20 Mn5 Mn2 87.20(16)
N1 Mn5 Mn2 137.97(19)
O63 Mn5 Mn2 130.52(16)
O54 Mn5 Mn2 45.81(13)
O21 Mn5 Tb1 39.08(16)
O2 Mn5 Tb1 50.33(17)
O20 Mn5 Tb1 147.24(17)
N1 Mn5 Tb1 121.9(2)
O63 Mn5 Tb1 94.94(14)
O54 Mn5 Tb1 82.78(14)
Mn2 Mn5 Tb1 64.65(3)
O24 Mn6 O3 89.7(2)
O24 Mn6 O23 173.3(3)
O3 Mn6 O23 97.0(2)
O24 Mn6 N2 83.9(3)
O3 Mn6 N2 171.4(3)
O23 Mn6 N2 89.4(3)
O24 Mn6 O59 89.6(2)
O3 Mn6 O59 96.1(2)
O23 Mn6 O59 90.5(2)
N2 Mn6 O59 89.6(2)
O24 Mn6 O56 90.3(2)
O3 Mn6 O56 80.5(2)
O23 Mn6 O56 90.0(2)
N2 Mn6 O56 93.7(2)
O59 Mn6 O56 176.6(2)
O24 Mn6 Mn3 96.59(17)
O3 Mn6 Mn3 35.72(14)
O23 Mn6 Mn3 88.44(16)
N2 Mn6 Mn3 139.3(2)
O59 Mn6 Mn3 130.97(16)
O56 Mn6 Mn3 45.69(14)
O24 Mn6 Tb3 39.11(17)
O3 Mn6 Tb3 50.66(16)
O23 Mn6 Tb3 147.53(17)
N2 Mn6 Tb3 122.5(2)
O59 Mn6 Tb3 94.94(16)
O56 Mn6 Tb3 82.81(14)
Mn3 Mn6 Tb3 64.06(3)
O27 Mn7 O26 175.3(3)
O27 Mn7 O10 86.0(2)
O26 Mn7 O10 97.9(2)
O27 Mn7 N3 84.8(2)
O26 Mn7 N3 91.2(3)
O10 Mn7 N3 170.3(2)
O27 Mn7 O68 91.8(2)
O26 Mn7 O68 90.4(2)
O10 Mn7 O68 95.3(2)
N3 Mn7 O68 88.2(3)
O27 Mn7 O58 88.1(2)
O26 Mn7 O58 90.5(2)
O10 Mn7 O58 73.8(2)
N3 Mn7 O58 102.7(3)
O68 Mn7 O58 169.0(2)
O27 Mn7 Tb1 46.40(16)
O26 Mn7 Tb1 138.21(18)
O10 Mn7 Tb1 44.69(15)
N3 Mn7 Tb1 127.9(2)
O68 Mn7 Tb1 78.21(15)
O58 Mn7 Tb1 93.91(11)
O30 Mn8 O29 175.0(3)
O30 Mn8 O11 86.5(2)
O29 Mn8 O11 97.3(2)
O30 Mn8 N4 84.1(3)
O29 Mn8 N4 91.9(3)
O11 Mn8 N4 170.2(3)
O30 Mn8 O60 93.5(3)
O29 Mn8 O60 89.4(3)
O11 Mn8 O60 94.2(2)
N4 Mn8 O60 89.0(3)
O30 Mn8 O62 87.2(2)
O29 Mn8 O62 90.7(2)
O11 Mn8 O62 74.0(2)
N4 Mn8 O62 102.8(3)
O60 Mn8 O62 168.2(2)
O30 Mn8 Tb3 46.83(18)
O29 Mn8 Tb3 137.91(19)
O11 Mn8 Tb3 44.93(17)
N4 Mn8 Tb3 127.3(2)
O60 Mn8 Tb3 78.12(16)
O62 Mn8 Tb3 93.93(13)
O14 Mn9 O33 89.2(2)
O14 Mn9 O32 97.5(2)
O33 Mn9 O32 173.2(3)
O14 Mn9 N5 171.6(3)
O33 Mn9 N5 83.6(3)
O32 Mn9 N5 89.7(3)
O14 Mn9 O19 79.0(2)
O33 Mn9 O19 89.9(2)
O32 Mn9 O19 92.1(2)
N5 Mn9 O19 96.6(3)
O14 Mn9 O51 92.3(2)
O33 Mn9 O51 91.4(2)
O32 Mn9 O51 87.6(2)
N5 Mn9 O51 92.2(3)
O19 Mn9 O51 171.2(2)
O14 Mn9 Mn4 38.53(14)
O33 Mn9 Mn4 96.04(18)
O32 Mn9 Mn4 89.73(18)
N5 Mn9 Mn4 137.9(2)
O19 Mn9 Mn4 41.37(15)
O51 Mn9 Mn4 129.83(15)
O14 Mn9 Tb4 53.93(16)
O33 Mn9 Tb4 35.39(18)
O32 Mn9 Tb4 151.26(19)
N5 Mn9 Tb4 119.0(3)
O19 Mn9 Tb4 85.77(17)
O51 Mn9 Tb4 90.27(17)
Mn4 Mn9 Tb4 69.91(4)
O12 Mn10 O36 89.2(2)
O12 Mn10 O35 97.7(2)
O36 Mn10 O35 172.8(2)
O12 Mn10 N6 172.2(3)
O36 Mn10 N6 83.6(3)
O35 Mn10 N6 89.5(3)
O12 Mn10 O18 78.4(2)
O36 Mn10 O18 91.7(2)
O35 Mn10 O18 91.4(2)
N6 Mn10 O18 98.6(2)
O12 Mn10 O53 93.0(2)
O36 Mn10 O53 89.5(2)
O35 Mn10 O53 88.4(2)
N6 Mn10 O53 90.1(2)
O18 Mn10 O53 171.3(2)
O12 Mn10 Mn1 38.43(14)
O36 Mn10 Mn1 96.44(16)
O35 Mn10 Mn1 90.13(16)
N6 Mn10 Mn1 139.29(19)
O18 Mn10 Mn1 40.73(13)
O53 Mn10 Mn1 130.58(15)
O12 Mn10 Tb6 54.79(15)
O36 Mn10 Tb6 34.47(17)
O35 Mn10 Tb6 152.34(18)
N6 Mn10 Tb6 118.1(2)
O18 Mn10 Tb6 86.15(15)
O53 Mn10 Tb6 89.93(16)
Mn1 Mn10 Tb6 70.28(4)
O39 Mn11 O38 174.3(3)
O39 Mn11 O16 85.2(2)
O38 Mn11 O16 99.1(3)
O39 Mn11 N7 83.9(3)
O38 Mn11 N7 91.4(3)
O16 Mn11 N7 167.6(3)
O39 Mn11 O66 92.2(2)
O38 Mn11 O66 91.0(3)
O16 Mn11 O66 97.3(2)
N7 Mn11 O66 88.9(3)
O39 Mn11 O52 88.5(2)
O38 Mn11 O52 89.1(2)
O16 Mn11 O52 74.4(2)
N7 Mn11 O52 99.5(3)
O66 Mn11 O52 171.6(2)
O39 Mn11 Tb4 45.76(17)
O38 Mn11 Tb4 139.6(2)
O16 Mn11 Tb4 43.89(16)
N7 Mn11 Tb4 127.6(2)
O66 Mn11 Tb4 81.01(15)
O52 Mn11 Tb4 93.57(11)
O42 Mn12 O41 176.4(3)
O42 Mn12 O17 85.0(2)
O41 Mn12 O17 98.4(2)
O42 Mn12 N8 84.5(3)
O41 Mn12 N8 92.1(3)
O17 Mn12 N8 169.2(3)
O42 Mn12 O64 91.1(3)
O41 Mn12 O64 90.0(3)
O17 Mn12 O64 94.9(2)
N8 Mn12 O64 87.6(3)
O42 Mn12 O50 89.9(2)
O41 Mn12 O50 89.6(2)
O17 Mn12 O50 75.9(2)
N8 Mn12 O50 101.8(3)
O64 Mn12 O50 170.6(2)
O42 Mn12 Tb6 44.86(19)
O41 Mn12 Tb6 138.7(2)
O17 Mn12 Tb6 43.84(14)
N8 Mn12 Tb6 126.9(2)
O64 Mn12 Tb6 79.94(16)
O50 Mn12 Tb6 94.27(13)
Mn1 O1 Mn4 168.8(3)
Mn1 O1 Mn3 90.02(18)
Mn4 O1 Mn3 90.4(2)
Mn1 O1 Mn2 89.4(2)
Mn4 O1 Mn2 89.33(18)
Mn3 O1 Mn2 175.6(2)
Mn1 O1 Tb2 95.85(18)
Mn4 O1 Tb2 95.32(17)
Mn3 O1 Tb2 92.22(16)
Mn2 O1 Tb2 92.15(16)
Mn2 O2 Mn5 108.4(3)
Mn2 O2 Tb2 117.1(2)
Mn5 O2 Tb2 131.1(2)
Mn2 O2 Tb1 98.6(2)
Mn5 O2 Tb1 96.9(2)
Tb2 O2 Tb1 93.37(17)
Mn3 O3 Mn6 108.4(2)
Mn3 O3 Tb2 117.6(2)
Mn6 O3 Tb2 130.8(2)
Mn3 O3 Tb3 97.2(2)
Mn6 O3 Tb3 96.7(2)
Tb2 O3 Tb3 94.07(16)
Mn2 O4 Mn1 92.2(2)
Mn2 O4 Tb1 108.5(2)
Mn1 O4 Tb1 101.55(18)
Mn1 O5 Tb2 112.0(2)
Mn1 O5 Tb1 107.2(2)
Tb2 O5 Tb1 100.22(17)
Mn2 O6 Mn4 93.6(2)
Mn2 O6 Tb4 100.3(2)
Mn4 O6 Tb4 110.4(2)
Mn4 O7 Tb2 112.5(2)
Mn4 O7 Tb3 106.4(2)
Tb2 O7 Tb3 101.71(18)
Mn3 O8 Mn4 92.8(2)
Mn3 O8 Tb3 109.0(2)
Mn4 O8 Tb3 101.57(19)
Mn3 O9 Mn1 93.3(2)
Mn3 O9 Tb6 100.1(2)
Mn1 O9 Tb6 111.2(2)
Mn7 O10 Tb1 101.9(2)
Mn7 O10 Tb2 120.8(2)
Tb1 O10 Tb2 99.08(17)
Mn8 O11 Tb3 101.3(2)
Mn8 O11 Tb2 120.6(3)
Tb3 O11 Tb2 99.09(16)
Mn1 O12 Mn10 102.7(2)
Mn1 O12 Tb5 121.8(2)
Mn10 O12 Tb5 133.0(2)
Mn2 O13 Tb4 101.81(19)
Mn2 O13 Tb5 121.1(2)
Tb4 O13 Tb5 100.2(2)
Mn4 O14 Mn9 102.7(2)
Mn4 O14 Tb5 121.4(3)
Mn9 O14 Tb5 133.0(2)
Mn4 O14 Tb4 102.0(2)
Mn9 O14 Tb4 94.57(19)
Tb5 O14 Tb4 91.57(17)
Mn3 O15 Tb6 101.6(2)
Mn3 O15 Tb5 121.2(3)
Tb6 O15 Tb5 100.77(19)
Mn11 O16 Tb4 102.2(2)
Mn11 O16 Tb5 118.9(3)
Tb4 O16 Tb5 101.24(18)
Mn12 O17 Tb6 102.2(2)
Mn12 O17 Tb5 117.2(2)
Tb6 O17 Tb5 101.37(16)
Mn1 O18 Mn10 90.8(2)
Mn4 O19 Mn9 89.4(2)
C1 O20 Mn5 127.0(6)
C11 O21 Mn5 115.3(5)
C11 O21 Tb1 128.2(5)
Mn5 O21 Tb1 110.5(2)
C12 O23 Mn6 130.3(6)
C22 O24 Mn6 114.0(5)
C22 O24 Tb3 129.6(5)
Mn6 O24 Tb3 111.1(2)
C23 O26 Mn7 128.1(5)
C33 O27 Mn7 113.8(4)
C33 O27 Tb1 128.3(5)
Mn7 O27 Tb1 100.8(2)
C34 O29 Mn8 126.8(6)
C44 O30 Mn8 112.3(5)
C44 O30 Tb3 127.3(6)
Mn8 O30 Tb3 100.1(2)
C45 O32 Mn9 128.1(6)
C55 O33 Mn9 113.1(6)
C55 O33 Tb4 129.9(6)
Mn9 O33 Tb4 116.4(3)
C56 O35 Mn10 127.3(6)
C66 O36 Mn10 113.0(5)
C66 O36 Tb6 128.0(5)
Mn10 O36 Tb6 117.7(2)
C67 O38 Mn11 127.1(6)
C77 O39 Mn11 113.6(5)
C77 O39 Tb4 130.0(5)
Mn11 O39 Tb4 101.8(3)
C78 O41 Mn12 126.3(6)
C88 O42 Mn12 112.2(5)
C88 O42 Tb6 129.8(5)
Mn12 O42 Tb6 102.7(3)
C89 O44 Tb1 140.1(6)
C95 O45 Tb1 132.8(6)
C98 O47 Tb3 137.6(6)
C104 O48 Tb3 134.2(8)
C107 O50 Mn12 131.8(5)
C107 O50 Tb5 127.7(5)
Mn12 O50 Tb5 99.8(2)
C107 O51 Mn9 127.0(5)
C109 O52 Tb5 127.9(5)
C109 O52 Mn11 132.2(5)
Tb5 O52 Mn11 98.8(2)
C109 O53 Mn10 126.9(5)
C111 O54 Mn2 124.4(5)
C111 O54 Mn5 140.3(5)
Mn2 O54 Mn5 84.82(18)
C111 O55 Tb4 137.7(5)
C113 O56 Mn3 123.9(5)
C113 O56 Mn6 140.5(5)
Mn3 O56 Mn6 85.6(2)
C113 O57 Tb6 138.5(5)
C115 O58 Tb2 131.8(6)
C115 O58 Mn7 128.0(5)
Tb2 O58 Mn7 98.69(19)
C115 O59 Mn6 126.4(5)
C117 O60 Mn8 125.8(6)
C117 O61 Tb3 132.8(7)
C119 O62 Mn8 127.9(5)
C119 O62 Tb2 129.9(5)
Mn8 O62 Tb2 99.7(2)
C119 O63 Mn5 126.7(5)
C121 O64 Mn12 126.5(5)
C121 O65 Tb6 137.0(6)
C123 O66 Mn11 124.8(5)
C123 O67 Tb4 139.2(5)
C125 O68 Mn7 126.5(5)
C125 O69 Tb1 131.8(6)
C127 O70 Tb4 128.0(7)
C7 N1 C10 121.0(7)
C7 N1 Mn5 127.3(6)
C10 N1 Mn5 111.4(5)
C18 N2 C21 122.0(8)
C18 N2 Mn6 128.2(7)
C21 N2 Mn6 109.8(6)
C29 N3 C32 121.3(7)
C29 N3 Mn7 127.6(6)
C32 N3 Mn7 110.8(5)
C40 N4 C43 124.0(8)
C40 N4 Mn8 124.4(7)
C43 N4 Mn8 111.1(5)
C51 N5 C54 124.0(9)
C51 N5 Mn9 125.6(7)
C54 N5 Mn9 110.3(7)
C62 N6 C65 121.4(8)
C62 N6 Mn10 127.3(6)
C65 N6 Mn10 110.6(6)
C73 N7 C76 125.3(8)
C73 N7 Mn11 124.9(8)
C76 N7 Mn11 109.4(5)
C84 N8 C87 123.5(8)
C84 N8 Mn12 124.6(7)
C87 N8 Mn12 111.7(5)
O20 C1 C2 126.7(9)
O20 C1 C6 114.6(8)
C2 C1 C6 118.6(8)
C1 C2 C3 122.1(9)
C1 C2 C7 120.7(8)
C3 C2 C7 116.5(9)
C4 C3 C2 120.4(10)
C4 C3 H3 119.8
C2 C3 H3 119.8
C5 C4 C3 117.0(9)
C5 C4 C8 122.4(10)
C3 C4 C8 120.5(10)
C4 C5 C6 125.8(10)
C4 C5 H5 117.1
C6 C5 H5 117.1
C5 C6 C1 115.6(8)
C5 C6 C9 118.8(8)
C1 C6 C9 124.7(7)
N1 C7 C2 124.9(8)
N1 C7 H7 117.5
C2 C7 H7 117.5
C4 C8 H8A 109.5
C4 C8 H8B 109.5
H8A C8 H8B 109.5
C4 C8 H8C 109.5
H8A C8 H8C 109.5
H8B C8 H8C 109.5
O22 C9 C6 105.4(7)
O22 C9 H9 127.3
C6 C9 H9 127.3
N1 C10 C11 106.8(7)
N1 C10 H10A 110.4
C11 C10 H10A 110.4
N1 C10 H10B 110.4
C11 C10 H10B 110.4
H10A C10 H10B 108.6
O21 C11 C10 104.9(7)
O21 C11 H11A 110.8
C10 C11 H11A 110.8
O21 C11 H11B 110.8
C10 C11 H11B 110.8
H11A C11 H11B 108.8
O23 C12 C13 120.7(9)
O23 C12 C17 118.4(8)
C13 C12 C17 120.8(8)
C12 C13 C18 125.5(9)
C12 C13 C14 116.9(10)
C18 C13 C14 116.6(10)
C15 C14 C13 122.0(11)
C15 C14 H14 119.0
C13 C14 H14 119.0
C16 C15 C14 117.8(10)
C16 C15 C19 123.0(12)
C14 C15 C19 119.1(11)
C15 C16 C17 125.3(11)
C15 C16 H16 117.3
C17 C16 H16 117.3
C16 C17 C12 117.0(9)
C16 C17 C20 123.2(9)
C12 C17 C20 119.8(8)
N2 C18 C13 124.0(9)
N2 C18 H18 118.0
C13 C18 H18 118.0
C15 C19 H19A 109.5
C15 C19 H19B 109.5
H19A C19 H19B 109.5
C15 C19 H19C 109.5
H19A C19 H19C 109.5
H19B C19 H19C 109.5
O25 C20 C17 113.4(7)
N2 C21 C22 107.0(7)
N2 C21 H21A 110.3
C22 C21 H21A 110.3
N2 C21 H21B 110.3
C22 C21 H21B 110.3
H21A C21 H21B 108.6
O24 C22 C21 107.4(8)
O24 C22 H22A 110.2
C21 C22 H22A 110.2
O24 C22 H22B 110.2
C21 C22 H22B 110.2
H22A C22 H22B 108.5
O26 C23 C24 123.8(7)
O26 C23 C28 117.8(8)
C24 C23 C28 118.4(7)
C25 C24 C23 119.7(8)
C25 C24 C29 116.5(9)
C23 C24 C29 123.8(7)
C24 C25 C26 121.0(10)
C24 C25 H25 119.5
C26 C25 H25 119.5
C27 C26 C25 118.7(8)
C27 C26 C30 122.2(9)
C25 C26 C30 119.1(10)
C26 C27 C28 122.2(9)
C26 C27 H27 118.9
C28 C27 H27 118.9
C27 C28 C31 121.0(8)
C27 C28 C23 119.8(9)
C31 C28 C23 119.1(7)
N3 C29 C24 123.2(8)
N3 C29 H29 118.4
C24 C29 H29 118.4
C26 C30 H30A 109.5
C26 C30 H30B 109.5
H30A C30 H30B 109.5
C26 C30 H30C 109.5
H30A C30 H30C 109.5
H30B C30 H30C 109.5
O28 C31 C28 124.9(9)
O28 C31 H31 117.5
C28 C31 H31 117.5
N3 C32 C33 106.1(6)
N3 C32 H32A 110.5
C33 C32 H32A 110.5
N3 C32 H32B 110.5
C33 C32 H32B 110.5
H32A C32 H32B 108.7
O27 C33 C32 108.3(7)
O27 C33 H33A 110.0
C32 C33 H33A 110.0
O27 C33 H33B 110.0
C32 C33 H33B 110.0
H33A C33 H33B 108.4
O29 C34 C35 124.1(8)
O29 C34 C39 117.3(8)
C35 C34 C39 118.4(7)
C34 C35 C40 123.1(7)
C34 C35 C36 118.2(9)
C40 C35 C36 118.6(9)
C37 C36 C35 123.6(10)
C37 C36 H36 118.2
C35 C36 H36 118.2
C36 C37 C38 117.4(9)
C36 C37 C41 120.6(11)
C38 C37 C41 121.9(10)
C37 C38 C39 123.1(9)
C37 C38 H38 118.4
C39 C38 H38 118.4
C38 C39 C34 119.1(9)
C38 C39 C42 121.1(9)
C34 C39 C42 119.7(8)
N4 C40 C35 125.2(8)
N4 C40 H40 117.4
C35 C40 H40 117.4
C37 C41 H41A 109.5
C37 C41 H41B 109.5
H41A C41 H41B 109.5
C37 C41 H41C 109.5
H41A C41 H41C 109.5
H41B C41 H41C 109.5
O31 C42 C39 125.0(9)
O31 C42 H42 117.5
C39 C42 H42 117.5
N4 C43 C44 105.4(8)
N4 C43 H43A 110.7
C44 C43 H43A 110.7
N4 C43 H43B 110.7
C44 C43 H43B 110.7
H43A C43 H43B 108.8
O30 C44 C43 106.6(8)
O30 C44 H44A 110.4
C43 C44 H44A 110.4
O30 C44 H44B 110.4
C43 C44 H44B 110.4
H44A C44 H44B 108.6
O32 C45 C50 123.5(9)
O32 C45 C46 124.0(9)
C50 C45 C46 112.5(10)
C47 C46 C51 119.1(11)
C47 C46 C45 121.1(11)
C51 C46 C45 119.7(10)
C48 C47 C46 124.8(13)
C48 C47 H47 117.6
C46 C47 H47 117.6
C47 C48 C49 116.7(13)
C47 C48 C52 123.6(14)
C49 C48 C52 119.6(13)
C50 C49 C48 122.6(12)
C50 C49 H49 118.7
C48 C49 H49 118.7
C49 C50 C45 122.2(10)
C49 C50 C53 117.4(10)
C45 C50 C53 120.3(10)
N5 C51 C46 126.3(10)
N5 C51 H51 116.8
C46 C51 H51 116.8
C48 C52 H52A 109.5
C48 C52 H52B 109.5
H52A C52 H52B 109.5
C48 C52 H52C 109.5
H52A C52 H52C 109.5
H52B C52 H52C 109.5
O34 C53 C50 130.1(10)
O34 C53 H53 115.0
C50 C53 H53 115.0
C55 C54 N5 105.7(8)
C55 C54 H54A 110.6
N5 C54 H54A 110.6
C55 C54 H54B 110.6
N5 C54 H54B 110.6
H54A C54 H54B 108.7
C54 C55 O33 108.7(8)
C54 C55 H55A 110.0
O33 C55 H55A 110.0
C54 C55 H55B 110.0
O33 C55 H55B 110.0
H55A C55 H55B 108.3
O35 C56 C61 121.0(8)
O35 C56 C57 122.7(8)
C61 C56 C57 116.2(8)
C58 C57 C56 120.2(10)
C58 C57 C62 117.4(10)
C56 C57 C62 122.3(9)
C59 C58 C57 121.7(11)
C59 C58 H58 119.1
C57 C58 H58 119.1
C60 C59 C58 117.6(11)
C60 C59 C63 123.6(14)
C58 C59 C63 118.4(12)
C59 C60 C61 123.0(12)
C59 C60 H60 118.5
C61 C60 H60 118.5
C56 C61 C60 121.1(10)
C56 C61 C64 124.0(8)
C60 C61 C64 114.9(9)
N6 C62 C57 124.8(9)
N6 C62 H62 117.6
C57 C62 H62 117.6
C59 C63 H63A 109.5
C59 C63 H63B 109.5
H63A C63 H63B 109.5
C59 C63 H63C 109.5
H63A C63 H63C 109.5
H63B C63 H63C 109.5
O37 C64 C61 126.1(9)
O37 C64 H64 116.9
C61 C64 H64 116.9
N6 C65 C66 107.0(7)
N6 C65 H65A 110.3
C66 C65 H65A 110.3
N6 C65 H65B 110.3
C66 C65 H65B 110.3
H65A C65 H65B 108.6
O36 C66 C65 107.2(7)
O36 C66 H66A 110.3
C65 C66 H66A 110.3
O36 C66 H66B 110.3
C65 C66 H66B 110.3
H66A C66 H66B 108.5
O38 C67 C68 123.4(8)
O38 C67 C72 119.0(9)
C68 C67 C72 117.6(8)
C67 C68 C69 119.5(9)
C67 C68 C73 124.9(7)
C69 C68 C73 115.6(9)
C70 C69 C68 122.6(10)
C70 C69 H69 118.7
C68 C69 H69 118.7
C71 C70 C69 116.9(8)
C71 C70 C74 122.8(12)
C69 C70 C74 120.2(12)
C70 C71 C72 122.4(11)
C70 C71 H71 118.8
C72 C71 H71 118.8
C71 C72 C67 120.9(11)
C71 C72 C75 119.6(11)
C67 C72 C75 119.5(8)
N7 C73 C68 123.6(9)
N7 C73 H73 118.2
C68 C73 H73 118.2
C70 C74 H74A 109.5
C70 C74 H74B 109.5
H74A C74 H74B 109.5
C70 C74 H74C 109.5
H74A C74 H74C 109.5
H74B C74 H74C 109.5
O40 C75 C72 126.4(10)
O40 C75 H75 116.8
C72 C75 H75 116.8
N7 C76 C77 107.9(9)
N7 C76 H76A 110.1
C77 C76 H76A 110.1
N7 C76 H76B 110.1
C77 C76 H76B 110.1
H76A C76 H76B 108.4
O39 C77 C76 106.3(7)
O39 C77 H77A 110.5
C76 C77 H77A 110.5
O39 C77 H77B 110.5
C76 C77 H77B 110.5
H77A C77 H77B 108.7
O41 C78 C79 124.6(8)
O41 C78 C83 115.8(10)
C79 C78 C83 119.5(9)
C84 C79 C80 121.3(10)
C84 C79 C78 121.2(7)
C80 C79 C78 117.5(9)
C81 C80 C79 123.8(11)
C81 C80 H80 118.1
C79 C80 H80 118.1
C80 C81 C82 119.3(9)
C80 C81 C86 120.3(13)
C82 C81 C86 120.4(12)
C81 C82 C83 122.1(11)
C81 C82 H82 118.9
C83 C82 H82 118.9
C82 C83 C78 117.7(12)
C82 C83 C85 123.0(10)
C78 C83 C85 119.3(9)
N8 C84 C79 127.8(9)
N8 C84 H84 116.1
C79 C84 H84 116.1
O43 C85 C83 122.9(11)
O43 C85 H85 118.5
C83 C85 H85 118.5
C81 C86 H86A 109.5
C81 C86 H86B 109.5
H86A C86 H86B 109.5
C81 C86 H86C 109.5
H86A C86 H86C 109.5
H86B C86 H86C 109.5
N8 C87 C88 104.6(8)
N8 C87 H87A 110.8
C88 C87 H87A 110.8
N8 C87 H87B 110.8
C88 C87 H87B 110.8
H87A C87 H87B 108.9
O42 C88 C87 108.1(7)
O42 C88 H88A 110.1
C87 C88 H88A 110.1
O42 C88 H88B 110.1
C87 C88 H88B 110.1
H88A C88 H88B 108.4
O44 C89 C94 120.9(9)
O44 C89 C90 122.2(8)
C94 C89 C90 116.8(8)
C89 C90 C91 122.1(10)
C89 C90 C95 122.1(8)
C91 C90 C95 115.7(11)
C92 C91 C90 120.8(13)
C92 C91 H91 119.6
C90 C91 H91 119.6
C93 C92 C91 116.0(10)
C93 C92 C96 121.5(13)
C91 C92 C96 122.5(15)
C92 C93 C94 123.4(11)
C92 C93 H93 118.3
C94 C93 H93 118.3
C89 C94 C93 120.8(11)
C89 C94 C97 120.0(9)
C93 C94 C97 119.2(9)
O45 C95 C90 129.2(9)
O45 C95 H95 115.4
C90 C95 H95 115.4
C92 C96 H96A 109.5
C92 C96 H96B 109.5
H96A C96 H96B 109.5
C92 C96 H96C 109.5
H96A C96 H96C 109.5
H96B C96 H96C 109.5
O46 C97 C94 126.2(10)
O46 C97 H97 116.9
C94 C97 H97 116.9
O47 C98 C99 124.0(10)
O47 C98 C103 120.0(10)
C99 C98 C103 115.8(11)
C98 C99 C104 122.2(10)
C98 C99 C100 121.3(12)
C104 C99 C100 116.4(12)
C101 C100 C99 125.3(15)
C101 C100 H100 117.4
C99 C100 H100 117.4
C100 C101 C102 112.4(15)
C100 C101 C105 125.5(16)
C102 C101 C105 121.9(16)
C101 C102 C103 126.9(14)
C101 C102 H102 116.5
C103 C102 H102 116.5
C102 C103 C98 118.2(12)
C102 C103 C106 108.7(11)
C98 C103 C106 133.1(12)
O48 C104 C99 127.7(12)
O48 C104 H104 116.1
C99 C104 H104 116.1
C101 C105 H105 109.5
C101 C105 H106 109.5
H105 C105 H106 109.5
C101 C105 H107 109.5
H105 C105 H107 109.5
H106 C105 H107 109.5
O49 C106 C103 113.8(14)
O49 C106 H108 123.1
C103 C106 H108 123.1
O51 C107 O50 122.5(8)
O51 C107 C108 118.6(7)
O50 C107 C108 118.9(7)
C107 C108 H109 109.5
C107 C108 H110 109.5
H109 C108 H110 109.5
C107 C108 H111 109.5
H109 C108 H111 109.5
H110 C108 H111 109.5
O53 C109 O52 124.3(7)
O53 C109 C110 117.2(8)
O52 C109 C110 118.4(8)
C109 C110 H112 109.5
C109 C110 H113 109.5
H112 C110 H113 109.5
C109 C110 H114 109.5
H112 C110 H114 109.5
H113 C110 H114 109.5
O54 C111 O55 123.2(8)
O54 C111 C112 119.3(8)
O55 C111 C112 117.4(8)
C111 C112 H115 109.5
C111 C112 H116 109.5
H115 C112 H116 109.5
C111 C112 H117 109.5
H115 C112 H117 109.5
H116 C112 H117 109.5
O57 C113 O56 124.1(8)
O57 C113 C114 117.6(7)
O56 C113 C114 118.3(7)
C113 C114 H118 109.5
C113 C114 H119 109.5
H118 C114 H119 109.5
C113 C114 H120 109.5
H118 C114 H120 109.5
H119 C114 H120 109.5
O59 C115 O58 124.3(8)
O59 C115 C116 117.8(8)
O58 C115 C116 117.9(8)
C115 C116 H121 109.5
C115 C116 H122 109.5
H121 C116 H122 109.5
C115 C116 H123 109.5
H121 C116 H123 109.5
H122 C116 H123 109.5
O61 C117 O60 125.8(10)
O61 C117 C118 116.8(11)
O60 C117 C118 117.4(9)
C117 C118 H124 109.5
C117 C118 H125 109.5
H124 C118 H125 109.5
C117 C118 H126 109.5
H124 C118 H126 109.5
H125 C118 H126 109.5
O62 C119 O63 125.3(7)
O62 C119 C120 118.2(8)
O63 C119 C120 116.5(8)
C119 C120 H127 109.5
C119 C120 H128 109.5
H127 C120 H128 109.5
C119 C120 H129 109.5
H127 C120 H129 109.5
H128 C120 H129 109.5
O65 C121 O64 124.0(8)
O65 C121 C122 116.3(10)
O64 C121 C122 119.6(9)
C121 C122 H130 109.5
C121 C122 H131 109.5
H130 C122 H131 109.5
C121 C122 H132 109.5
H130 C122 H132 109.5
H131 C122 H132 109.5
O66 C123 O67 124.8(8)
O66 C123 C124 119.8(8)
O67 C123 C124 115.3(8)
C123 C124 H133 109.5
C123 C124 H134 109.5
H133 C124 H134 109.5
C123 C124 H135 109.5
H133 C124 H135 109.5
H134 C124 H135 109.5
O69 C125 O68 125.2(9)
O69 C125 C126 117.1(9)
O68 C125 C126 117.7(8)
C125 C126 H136 109.5
C125 C126 H137 109.5
H136 C126 H137 109.5
C125 C126 H138 109.5
H136 C126 H138 109.5
H137 C126 H138 109.5
O70 C127 H139 109.5
O70 C127 H140 109.5
H139 C127 H140 109.5
O70 C127 H141 109.5
H139 C127 H141 109.5
H140 C127 H141 109.5

loop_
_geom_bond_atom_site_label_1
_geom_bond_atom_site_label_2
_geom_bond_distance
Tb1 O44 2.283(5)
Tb1 O21 2.343(5)
Tb1 O69 2.351(6)
Tb1 O4 2.406(5)
Tb1 O45 2.426(6)
Tb1 O10 2.433(5)
Tb1 O5 2.494(5)
Tb1 O27 2.495(5)
Tb1 O2 2.699(5)
Tb1 Mn7 3.3849(12)
Tb1 Mn5 3.4813(12)
Tb1 Mn2 3.5221(12)
Tb2 O7 2.330(6)
Tb2 O5 2.346(5)
Tb2 O3 2.381(5)
Tb2 O2 2.399(5)
Tb2 O10 2.450(6)
Tb2 O11 2.474(5)
Tb2 O58 2.485(5)
Tb2 O62 2.520(5)
Tb2 O1 2.790(5)
Tb2 Mn4 3.5746(12)
Tb2 Mn1 3.5851(11)
Tb3 O61 2.315(6)
Tb3 O47 2.327(6)
Tb3 O24 2.363(6)
Tb3 O8 2.368(4)
Tb3 O48 2.393(7)
Tb3 O11 2.443(6)
Tb3 O7 2.492(6)
Tb3 O30 2.513(6)
Tb3 O3 2.722(5)
Tb3 Mn8 3.3925(13)
Tb3 Mn6 3.4954(14)
Tb3 Mn3 3.5044(12)
Tb4 O67 2.280(5)
Tb4 O33 2.327(6)
Tb4 O55 2.360(6)
Tb4 O13 2.382(5)
Tb4 O16 2.408(5)
Tb4 O70 2.408(6)
Tb4 O6 2.426(5)
Tb4 O39 2.484(5)
Tb4 O14 2.918(5)
Tb4 Mn2 3.3717(12)
Tb4 Mn11 3.3945(13)
Tb4 Mn9 3.5988(15)
Tb5 O12 2.246(5)
Tb5 O14 2.269(5)
Tb5 O16 2.437(5)
Tb5 O17 2.445(5)
Tb5 O52 2.459(5)
Tb5 O50 2.474(6)
Tb5 O15 2.478(5)
Tb5 O13 2.500(5)
Tb5 Mn1 3.6137(11)
Tb5 Mn4 3.6204(11)
Tb5 Tb6 3.7562(5)
Tb6 O36 2.312(6)
Tb6 O57 2.331(6)
Tb6 O65 2.358(5)
Tb6 O15 2.398(5)
Tb6 O17 2.410(5)
Tb6 O1W 2.423(6)
Tb6 O9 2.440(5)
Tb6 O42 2.458(6)
Tb6 Mn3 3.3834(11)
Tb6 Mn12 3.3998(12)
Tb6 Mn10 3.6169(14)
Mn1 O12 1.885(5)
Mn1 O18 1.930(5)
Mn1 O5 1.972(5)
Mn1 O1 1.985(5)
Mn1 O9 2.189(5)
Mn1 O4 2.249(5)
Mn1 Mn10 2.9573(15)
Mn1 Mn2 3.0108(15)
Mn1 Mn3 3.0181(18)
Mn2 O2 1.894(5)
Mn2 O4 1.919(5)
Mn2 O13 1.948(5)
Mn2 O6 1.948(5)
Mn2 O54 2.213(5)
Mn2 O1 2.286(5)
Mn2 Mn4 3.0133(18)
Mn2 Mn5 3.0740(16)
Mn3 O3 1.895(4)
Mn3 O8 1.926(5)
Mn3 O15 1.953(5)
Mn3 O9 1.954(6)
Mn3 O56 2.209(6)
Mn3 O1 2.273(5)
Mn3 Mn4 3.0326(16)
Mn3 Mn6 3.0782(15)
Mn4 O14 1.877(5)
Mn4 O19 1.943(6)
Mn4 O7 1.961(5)
Mn4 O1 1.990(5)
Mn4 O6 2.180(5)
Mn4 O8 2.250(5)
Mn4 Mn9 2.9393(17)
Mn5 O21 1.882(6)
Mn5 O2 1.897(5)
Mn5 O20 1.930(6)
Mn5 N1 1.971(7)
Mn5 O63 2.219(5)
Mn5 O54 2.343(5)
Mn6 O24 1.862(6)
Mn6 O3 1.900(5)
Mn6 O23 1.929(6)
Mn6 N2 1.986(7)
Mn6 O59 2.239(6)
Mn6 O56 2.320(5)
Mn7 O27 1.868(5)
Mn7 O26 1.894(5)
Mn7 O10 1.906(5)
Mn7 N3 1.980(7)
Mn7 O68 2.171(7)
Mn7 O58 2.520(6)
Mn8 O30 1.880(6)
Mn8 O29 1.888(6)
Mn8 O11 1.923(5)
Mn8 N4 1.968(7)
Mn8 O60 2.193(7)
Mn8 O62 2.488(6)
Mn9 O14 1.887(5)
Mn9 O33 1.899(6)
Mn9 O32 1.933(6)
Mn9 N5 1.966(8)
Mn9 O19 2.226(5)
Mn9 O51 2.238(5)
Mn10 O12 1.901(5)
Mn10 O36 1.907(6)
Mn10 O35 1.935(6)
Mn10 N6 1.983(7)
Mn10 O18 2.214(5)
Mn10 O53 2.280(5)
Mn11 O39 1.862(6)
Mn11 O38 1.890(6)
Mn11 O16 1.938(5)
Mn11 N7 1.997(8)
Mn11 O66 2.181(6)
Mn11 O52 2.514(5)
Mn12 O42 1.871(5)
Mn12 O41 1.874(6)
Mn12 O17 1.941(6)
Mn12 N8 1.975(8)
Mn12 O64 2.206(6)
Mn12 O50 2.431(6)
O20 C1 1.314(9)
O21 C11 1.460(11)
O23 C12 1.358(10)
O24 C22 1.438(11)
O26 C23 1.335(9)
O27 C33 1.428(9)
O28 C31 1.231(10)
O29 C34 1.331(9)
O30 C44 1.425(10)
O31 C42 1.232(10)
O32 C45 1.280(11)
O33 C55 1.463(10)
O34 C53 1.198(11)
O35 C56 1.310(10)
O36 C66 1.458(9)
O37 C64 1.231(11)
O38 C67 1.313(9)
O39 C77 1.433(10)
O40 C75 1.202(13)
O41 C78 1.357(10)
O42 C88 1.448(11)
O43 C85 1.220(11)
O44 C89 1.301(10)
O45 C95 1.198(11)
O46 C97 1.233(11)
O47 C98 1.268(12)
O48 C104 1.223(13)
O49 C106 1.230(9)
O50 C107 1.274(10)
O51 C107 1.265(9)
O52 C109 1.280(10)
O53 C109 1.230(10)
O54 C111 1.261(9)
O55 C111 1.275(10)
O56 C113 1.271(9)
O57 C113 1.241(9)
O58 C115 1.276(9)
O59 C115 1.243(10)
O60 C117 1.279(13)
O61 C117 1.247(11)
O62 C119 1.263(10)
O63 C119 1.266(10)
O64 C121 1.269(11)
O65 C121 1.238(10)
O66 C123 1.237(10)
O67 C123 1.271(10)
O68 C125 1.293(11)
O69 C125 1.240(10)
O70 C127 1.434(9)
N1 C7 1.277(10)
N1 C10 1.469(11)
N2 C18 1.282(11)
N2 C21 1.464(12)
N3 C29 1.287(10)
N3 C32 1.502(10)
N4 C40 1.313(11)
N4 C43 1.470(12)
N5 C51 1.306(14)
N5 C54 1.483(12)
N6 C62 1.245(12)
N6 C65 1.454(11)
N7 C73 1.298(10)
N7 C76 1.464(12)
N8 C84 1.295(10)
N8 C87 1.479(11)
C1 C2 1.387(13)
C1 C6 1.483(13)
C2 C3 1.420(12)
C2 C7 1.436(13)
C3 C4 1.418(16)
C3 H3 0.9500
C4 C5 1.381(15)
C4 C8 1.500(13)
C5 C6 1.417(12)
C5 H5 0.9500
C6 C9 1.519(8)
C7 H7 0.9500
C8 H8A 0.9800
C8 H8B 0.9800
C8 H8C 0.9800
C9 O22 1.304(8)
C9 H9 0.9500
C10 C11 1.527(11)
C10 H10A 0.9900
C10 H10B 0.9900
C11 H11A 0.9900
C11 H11B 0.9900
C12 C13 1.396(14)
C12 C17 1.412(13)
C13 C18 1.419(15)
C13 C14 1.457(13)
C14 C15 1.355(16)
C14 H14 0.9500
C15 C16 1.344(16)
C15 C19 1.554(16)
C16 C17 1.387(13)
C16 H16 0.9500
C17 C20 1.530(8)
C18 H18 0.9500
C19 H19A 0.9800
C19 H19B 0.9800
C19 H19C 0.9800
C20 O25 1.298(8)
C21 C22 1.482(13)
C21 H21A 0.9900
C21 H21B 0.9900
C22 H22A 0.9900
C22 H22B 0.9900
C23 C24 1.405(12)
C23 C28 1.435(11)
C24 C25 1.403(11)
C24 C29 1.453(12)
C25 C26 1.424(14)
C25 H25 0.9500
C26 C27 1.355(14)
C26 C30 1.529(12)
C27 C28 1.397(12)
C27 H27 0.9500
C28 C31 1.424(13)
C29 H29 0.9500
C30 H30A 0.9800
C30 H30B 0.9800
C30 H30C 0.9800
C31 H31 0.9500
C32 C33 1.527(11)
C32 H32A 0.9900
C32 H32B 0.9900
C33 H33A 0.9900
C33 H33B 0.9900
C34 C35 1.396(12)
C34 C39 1.433(12)
C35 C40 1.429(13)
C35 C36 1.430(12)
C36 C37 1.352(15)
C36 H36 0.9500
C37 C38 1.368(14)
C37 C41 1.520(12)
C38 C39 1.393(12)
C38 H38 0.9500
C39 C42 1.440(13)
C40 H40 0.9500
C41 H41A 0.9800
C41 H41B 0.9800
C41 H41C 0.9800
C42 H42 0.9500
C43 C44 1.528(14)
C43 H43A 0.9900
C43 H43B 0.9900
C44 H44A 0.9900
C44 H44B 0.9900
C45 C50 1.443(14)
C45 C46 1.453(14)
C46 C47 1.379(17)
C46 C51 1.447(15)
C47 C48 1.327(18)
C47 H47 0.9500
C48 C49 1.382(17)
C48 C52 1.511(19)
C49 C50 1.377(15)
C49 H49 0.9500
C50 C53 1.459(14)
C51 H51 0.9500
C52 H52A 0.9800
C52 H52B 0.9800
C52 H52C 0.9800
C53 H53 0.9500
C54 C55 1.462(14)
C54 H54A 0.9900
C54 H54B 0.9900
C55 H55A 0.9900
C55 H55B 0.9900
C56 C61 1.403(13)
C56 C57 1.427(13)
C57 C58 1.410(14)
C57 C62 1.469(14)
C58 C59 1.407(18)
C58 H58 0.9500
C59 C60 1.332(16)
C59 C63 1.535(18)
C60 C61 1.419(14)
C60 H60 0.9500
C61 C64 1.464(13)
C62 H62 0.9500
C63 H63A 0.9800
C63 H63B 0.9800
C63 H63C 0.9800
C64 H64 0.9500
C65 C66 1.495(14)
C65 H65A 0.9900
C65 H65B 0.9900
C66 H66A 0.9900
C66 H66B 0.9900
C67 C68 1.391(14)
C67 C72 1.419(14)
C68 C69 1.421(11)
C68 C73 1.438(13)
C69 C70 1.408(16)
C69 H69 0.9500
C70 C71 1.358(17)
C70 C74 1.512(12)
C71 C72 1.408(12)
C71 H71 0.9500
C72 C75 1.468(16)
C73 H73 0.9500
C74 H74A 0.9800
C74 H74B 0.9800
C74 H74C 0.9800
C75 H75 0.9500
C76 C77 1.493(13)
C76 H76A 0.9900
C76 H76B 0.9900
C77 H77A 0.9900
C77 H77B 0.9900
C78 C79 1.423(15)
C78 C83 1.447(13)
C79 C84 1.397(13)
C79 C80 1.410(11)
C80 C81 1.360(15)
C80 H80 0.9500
C81 C82 1.364(18)
C81 C86 1.533(14)
C82 C83 1.428(15)
C82 H82 0.9500
C83 C85 1.465(17)
C84 H84 0.9500
C85 H85 0.9500
C86 H86A 0.9800
C86 H86B 0.9800
C86 H86C 0.9800
C87 C88 1.522(13)
C87 H87A 0.9900
C87 H87B 0.9900
C88 H88A 0.9900
C88 H88B 0.9900
C89 C94 1.403(12)
C89 C90 1.409(13)
C90 C91 1.433(13)
C90 C95 1.447(14)
C91 C92 1.421(17)
C91 H91 0.9500
C92 C93 1.396(18)
C92 C96 1.458(16)
C93 C94 1.420(15)
C93 H93 0.9500
C94 C97 1.464(16)
C95 H95 0.9500
C96 H96A 0.9800
C96 H96B 0.9800
C96 H96C 0.9800
C97 H97 0.9500
C98 C99 1.388(16)
C98 C103 1.461(14)
C99 C104 1.421(16)
C99 C100 1.448(17)
C100 C101 1.367(19)
C100 H100 0.9500
C101 C102 1.40(2)
C101 C105 1.47(2)
C102 C103 1.426(17)
C102 H102 0.9500
C103 C106 1.506(7)
C104 H104 0.9500
C105 H105 0.9800
C105 H106 0.9800
C105 H107 0.9800
C106 H108 0.9500
C107 C108 1.503(12)
C108 H109 0.9800
C108 H110 0.9800
C108 H111 0.9800
C109 C110 1.512(12)
C110 H112 0.9800
C110 H113 0.9800
C110 H114 0.9800
C111 C112 1.466(12)
C112 H115 0.9800
C112 H116 0.9800
C112 H117 0.9800
C113 C114 1.511(13)
C114 H118 0.9800
C114 H119 0.9800
C114 H120 0.9800
C115 C116 1.514(12)
C116 H121 0.9800
C116 H122 0.9800
C116 H123 0.9800
C117 C118 1.492(15)
C118 H124 0.9800
C118 H125 0.9800
C118 H126 0.9800
C119 C120 1.518(11)
C120 H127 0.9800
C120 H128 0.9800
C120 H129 0.9800
C121 C122 1.487(13)
C122 H130 0.9800
C122 H131 0.9800
C122 H132 0.9800
C123 C124 1.493(13)
C124 H133 0.9800
C124 H134 0.9800
C124 H135 0.9800
C125 C126 1.479(14)
C126 H136 0.9800
C126 H137 0.9800
C126 H138 0.9800
C127 H139 0.9800
C127 H140 0.9800
C127 H141 0.9800

loop_
_platon_squeeze_void_nr
_platon_squeeze_void_average_x
_platon_squeeze_void_average_y
_platon_squeeze_void_average_z
_platon_squeeze_void_volume
_platon_squeeze_void_count_electrons
_platon_squeeze_void_content
1 0.022 0.500 0.002 3118 611 ' '
